data_7058213
loop_
_publ_author_name
'Ishi-i, Tsutomu'
'Tanaka, Honoka'
'Youfu, Ryusuke'
'Aizawa, Naoya'
'Yasuda, Takuma'
'Kato, Shin-ichiro'
'Matsumoto, Taisuke'

_publ_section_title
;
 Mechanochromic fluorescence based on a combination of acceptor and bulky
 donor moieties: tuning emission color and regulating emission change
 direction
;
_journal_issue 13
_journal_name_full 'New Journal of Chemistry'
_journal_page_first 4998
_journal_paper_doi 10.1039/C8NJ06050A
_journal_volume 43
_journal_year 2019
_chemical_formula_moiety '2(C41 H29 N5 S), C H Cl3'
_chemical_formula_sum 'C83 H59 Cl3 N10 S2'
_chemical_formula_weight 1366.92
_space_group_crystal_system triclinic
_space_group_IT_number 2
_space_group_name_Hall '-P 1'
_space_group_name_H-M_alt 'P -1'
_symmetry_space_group_name_Hall '-P 1'
_symmetry_space_group_name_H-M 'P -1'
_atom_sites_solution_hydrogens geom
_atom_sites_solution_primary direct
_atom_sites_solution_secondary difmap
_audit_update_record
;
2018-09-26 deposited with the CCDC.    2019-02-25 downloaded from the CCDC.
;
_cell_angle_alpha 71.126(18)
_cell_angle_beta 79.22(3)
_cell_angle_gamma 87.40(4)
_cell_formula_units_Z 2
_cell_length_a 10.007(4)
_cell_length_b 15.858(6)
_cell_length_c 22.656(7)
_cell_measurement_reflns_used 11061
_cell_measurement_temperature 123
_cell_measurement_theta_max 30.65
_cell_measurement_theta_min 2.36
_cell_volume 3342(2)
_computing_cell_refinement CrystalClear
_computing_data_collection 'CrystalClear (Rigaku Inc., 2008)'
_computing_data_reduction CrystalClear
_computing_molecular_graphics 'CrystalStructure 4.1'
_computing_publication_material 'CrystalStructure 4.1 (Rigaku, 2014)'
_computing_structure_refinement 'SHELXL2013 (Sheldrick, 2008)'
_computing_structure_solution 'Il Milione (Burla, et al., 2007)'
_diffrn_ambient_temperature 123
_diffrn_detector_area_resol_mean 14.222
_diffrn_measured_fraction_theta_full 0.983
_diffrn_measured_fraction_theta_max 0.970
_diffrn_measurement_device_type 'Rigaku Saturn724'
_diffrn_measurement_method \w
_diffrn_radiation_type 'Mo K\a'
_diffrn_radiation_wavelength 0.71075
_diffrn_reflns_av_R_equivalents 0.1020
_diffrn_reflns_Laue_measured_fraction_full 0.983
_diffrn_reflns_Laue_measured_fraction_max 0.970
_diffrn_reflns_limit_h_max 12
_diffrn_reflns_limit_h_min -12
_diffrn_reflns_limit_k_max 20
_diffrn_reflns_limit_k_min -20
_diffrn_reflns_limit_l_max 29
_diffrn_reflns_limit_l_min -29
_diffrn_reflns_number 40467
_diffrn_reflns_point_group_measured_fraction_full 0.983
_diffrn_reflns_point_group_measured_fraction_max 0.970
_diffrn_reflns_theta_full 25.242
_diffrn_reflns_theta_max 27.339
_diffrn_reflns_theta_min 3.081
_diffrn_standards_number 0
_exptl_absorpt_coefficient_mu 0.256
_exptl_absorpt_correction_T_max 0.995
_exptl_absorpt_correction_T_min 0.823
_exptl_absorpt_correction_type multi-scan
_exptl_absorpt_process_details 'REQAB (Rigaku, 1998)'
_exptl_crystal_colour colorless
_exptl_crystal_density_diffrn 1.358
_exptl_crystal_density_method 'not measured'
_exptl_crystal_description prism
_exptl_crystal_F_000 1420.00
_exptl_crystal_size_max 0.500
_exptl_crystal_size_mid 0.150
_exptl_crystal_size_min 0.020
_refine_diff_density_max 1.08
_refine_diff_density_min -0.77
_refine_ls_extinction_method none
_refine_ls_goodness_of_fit_ref 1.097
_refine_ls_hydrogen_treatment constr
_refine_ls_number_parameters 883
_refine_ls_number_reflns 14643
_refine_ls_number_restraints 0
_refine_ls_R_factor_all 0.1787
_refine_ls_R_factor_gt 0.1244
_refine_ls_shift/su_max 0.000
_refine_ls_structure_factor_coef Fsqd
_refine_ls_weighting_details 'w = 1/[\s^2^(Fo^2^)+(0.1254P)^2^+7.6764P] where P=(Fo^2^+2Fc^2^)/3'
_refine_ls_weighting_scheme calc
_refine_ls_wR_factor_gt 0.2706
_refine_ls_wR_factor_ref 0.3140
_reflns_number_gt 9169
_reflns_number_total 14643
_reflns_threshold_expression F^2^>2.0\s(F^2^)
_cod_data_source_file c8nj06050a2.cif
_cod_data_source_block ishi-i1605f
_cod_depositor_comments 'Adding full bibliography for 7058206--7058213.cif.'
_cod_database_code 7058213
_shelxl_res_file
;

    shelxl.res created by SHELXL-2014/7

TITL ishi-i1605f
CELL  0.71075 10.00720 15.85780 22.65620 71.12570 79.22340 87.39690
ZERR  4 0.00400 0.00640 0.00720 0.01840 0.03440 0.03780
LATT 1
SFAC N C S CL H
UNIT 20 166 4 6 118
L.S. 10
FMAP 2
PLAN -25
WPDB -2
HTAB
BOND $H
CONF
LIST 4
TEMP -149.8
ACTA
SIZE 0.150 0.500 0.020
WGHT    0.125400    7.676400
FVAR       0.17250
CL1   4    0.233198    0.511505    0.048614    11.00000    0.09551    0.05597 =
         0.06329   -0.01443   -0.01986   -0.03136
CL2   4    0.362336    0.431666   -0.046089    11.00000    0.04188    0.04600 =
         0.09075   -0.00146    0.00078    0.00848
CL3   4    0.142197    0.556299   -0.072264    11.00000    0.05548    0.05585 =
         0.05303   -0.00361   -0.00788    0.01916
S1    3   -0.203746    0.024539    0.072811    11.00000    0.06044    0.03731 =
         0.03105   -0.01160   -0.00369   -0.02482
S2    3    0.251302    0.044050    0.076749    11.00000    0.03575    0.02799 =
         0.02926   -0.01180   -0.00255   -0.00672
N1    1   -0.142726    0.087794    0.105515    11.00000    0.04589    0.02937 =
         0.03104   -0.00804   -0.00596   -0.01214
N2    1   -0.148934    0.075627   -0.001693    11.00000    0.04333    0.03481 =
         0.03161   -0.01257   -0.00337   -0.01109
N3    1    0.079136    0.279971    0.009924    11.00000    0.03941    0.03445 =
         0.03361   -0.01323   -0.00221   -0.00145
N4    1   -0.013955    0.192372   -0.307224    11.00000    0.03470    0.02757 =
         0.02669   -0.00933   -0.00556   -0.00686
N5    1    0.008474    0.321554    0.285487    11.00000    0.03496    0.03041 =
         0.02982   -0.01509   -0.00506   -0.00592
N6    1    0.324207    0.083587    0.003146    11.00000    0.03024    0.02245 =
         0.03292   -0.01267   -0.00349   -0.00402
N7    1    0.326973    0.101200    0.108341    11.00000    0.03327    0.02250 =
         0.03027   -0.01057   -0.00024   -0.00337
N8    1    0.580131    0.264604   -0.048531    11.00000    0.03747    0.03840 =
         0.04695   -0.01068   -0.00790   -0.00650
N9    1    0.501890    0.309776    0.293611    11.00000    0.04156    0.02914 =
         0.02070   -0.00835   -0.00628   -0.00152
N10   1    0.481964    0.190134   -0.304184    11.00000    0.03412    0.02702 =
         0.02431   -0.00440   -0.00449   -0.00848
C1    2   -0.072659    0.154871    0.056860    11.00000    0.03241    0.02583 =
         0.02867   -0.00698   -0.00844   -0.00246
C2    2   -0.075575    0.147867   -0.004396    11.00000    0.03423    0.02372 =
         0.03547   -0.01283   -0.01042   -0.00465
C3    2    0.001450    0.210824   -0.059964    11.00000    0.02760    0.02748 =
         0.02525   -0.00878   -0.00534   -0.00017
C4    2    0.075711    0.272941   -0.048733    11.00000    0.03375    0.02705 =
         0.02267   -0.00742   -0.00330   -0.01041
AFIX  43
H4    5    0.129223    0.314562   -0.084485    11.00000   -1.20000
AFIX   0
C5    2    0.005361    0.225439    0.062543    11.00000    0.03006    0.02372 =
         0.03149   -0.00992   -0.00439    0.00051
C6    2   -0.003533    0.210908   -0.125273    11.00000    0.03042    0.02040 =
         0.02968   -0.01253   -0.00305   -0.00216
C7    2   -0.124923    0.190810   -0.141384    11.00000    0.02824    0.02203 =
         0.02872   -0.00832   -0.00117   -0.00174
AFIX  43
H7    5   -0.205524    0.177793   -0.110089    11.00000   -1.20000
AFIX   0
C8    2   -0.129187    0.189641   -0.201457    11.00000    0.02934    0.03024 =
         0.02297   -0.00814   -0.00776   -0.00561
AFIX  43
H8    5   -0.213146    0.178164   -0.211475    11.00000   -1.20000
AFIX   0
C9    2   -0.010882    0.205215   -0.248094    11.00000    0.03582    0.01995 =
         0.02327   -0.00526   -0.00514   -0.00431
C10   2    0.109795    0.229693   -0.234108    11.00000    0.02233    0.03049 =
         0.02700   -0.01441    0.00092   -0.00218
AFIX  43
H10   5    0.189190    0.244568   -0.266064    11.00000   -1.20000
AFIX   0
C11   2    0.113343    0.232204   -0.173802    11.00000    0.02682    0.02195 =
         0.03388   -0.01129   -0.00655   -0.00426
AFIX  43
H11   5    0.195700    0.248511   -0.164877    11.00000   -1.20000
AFIX   0
C12   2   -0.072758    0.110143   -0.305119    11.00000    0.02475    0.02336 =
         0.03246   -0.01144    0.00162   -0.00362
C13   2   -0.065546    0.032907   -0.253304    11.00000    0.02542    0.02904 =
         0.02945   -0.00845   -0.00069   -0.00056
AFIX  43
H13   5   -0.016897    0.034801   -0.221530    11.00000   -1.20000
AFIX   0
C14   2   -0.128677   -0.046182   -0.247967    11.00000    0.03769    0.02299 =
         0.03109   -0.00571    0.00217    0.00088
AFIX  43
H14   5   -0.126466   -0.097011   -0.211681    11.00000   -1.20000
AFIX   0
C15   2   -0.194895   -0.051308   -0.295331    11.00000    0.03683    0.02785 =
         0.04564   -0.01223   -0.00326   -0.00203
AFIX  43
H15   5   -0.236669   -0.105670   -0.292005    11.00000   -1.20000
AFIX   0
C16   2   -0.199526    0.024131   -0.347872    11.00000    0.03906    0.03096 =
         0.04105   -0.01781   -0.01331   -0.00128
AFIX  43
H16   5   -0.243256    0.020439   -0.380756    11.00000   -1.20000
AFIX   0
C17   2   -0.141536    0.104184   -0.352885    11.00000    0.03539    0.02362 =
         0.03942   -0.01296   -0.00921   -0.00211
AFIX  43
H17   5   -0.147840    0.155315   -0.388456    11.00000   -1.20000
AFIX   0
C18   2    0.043558    0.257475   -0.365387    11.00000    0.02822    0.03043 =
         0.02618   -0.01312   -0.00611   -0.00495
C19   2    0.103040    0.233737   -0.419026    11.00000    0.04355    0.02975 =
         0.04097   -0.01399   -0.01005    0.00276
AFIX  43
H19   5    0.111039    0.172518   -0.415708    11.00000   -1.20000
AFIX   0
C20   2    0.150592    0.298711   -0.477141    11.00000    0.03855    0.04482 =
         0.02470   -0.01212   -0.00087   -0.00961
AFIX  43
H20   5    0.187198    0.281722   -0.513379    11.00000   -1.20000
AFIX   0
C21   2    0.144035    0.388920   -0.481705    11.00000    0.03427    0.03154 =
         0.03323   -0.00254   -0.00453   -0.01041
AFIX  43
H21   5    0.175986    0.433580   -0.520997    11.00000   -1.20000
AFIX   0
C22   2    0.089869    0.412641   -0.427729    11.00000    0.03486    0.02949 =
         0.03939   -0.01006   -0.01289    0.00151
AFIX  43
H22   5    0.087193    0.473665   -0.430285    11.00000   -1.20000
AFIX   0
C23   2    0.040196    0.348006   -0.370691    11.00000    0.02586    0.02791 =
         0.02735   -0.01088   -0.00333   -0.00355
AFIX  43
H23   5    0.003290    0.365307   -0.334620    11.00000   -1.20000
AFIX   0
C24   2    0.005895    0.242354    0.122795    11.00000    0.03227    0.01865 =
         0.02191   -0.00424   -0.00294   -0.00368
C25   2    0.124502    0.277367    0.132107    11.00000    0.02491    0.02373 =
         0.02793   -0.00652   -0.00130   -0.00158
AFIX  43
H25   5    0.204329    0.285984    0.100491    11.00000   -1.20000
AFIX   0
C26   2    0.127427    0.299510    0.186267    11.00000    0.02999    0.02856 =
         0.02989   -0.00983   -0.00686   -0.00181
AFIX  43
H26   5    0.209943    0.319788    0.192509    11.00000   -1.20000
AFIX   0
C27   2    0.007433    0.291914    0.232306    11.00000    0.03642    0.01915 =
         0.02673   -0.00988   -0.00939    0.00171
C28   2   -0.109971    0.254736    0.224183    11.00000    0.02331    0.02783 =
         0.02863   -0.00574   -0.00133   -0.00633
AFIX  43
H28   5   -0.190158    0.246641    0.255550    11.00000   -1.20000
AFIX   0
C29   2   -0.110159    0.229637    0.170736    11.00000    0.03367    0.02460 =
         0.02878   -0.01176   -0.00686   -0.00419
AFIX  43
H29   5   -0.189993    0.203490    0.166581    11.00000   -1.20000
AFIX   0
C30   2   -0.054799    0.267853    0.347213    11.00000    0.02707    0.03529 =
         0.02651   -0.01290   -0.00881   -0.00180
C31   2   -0.118611    0.306477    0.393141    11.00000    0.04351    0.04089 =
         0.04042   -0.02526   -0.00981    0.00637
AFIX  43
H31   5   -0.125043    0.369438    0.382219    11.00000   -1.20000
AFIX   0
C32   2   -0.171924    0.252813    0.454137    11.00000    0.03893    0.06643 =
         0.03677   -0.02705   -0.00428    0.00004
AFIX  43
H32   5   -0.211549    0.279546    0.485110    11.00000   -1.20000
AFIX   0
C33   2   -0.168176    0.159922    0.470690    11.00000    0.03497    0.06724 =
         0.02376   -0.00575   -0.00271   -0.00666
AFIX  43
H33   5   -0.204715    0.123649    0.512614    11.00000   -1.20000
AFIX   0
C34   2   -0.110434    0.121316    0.425144    11.00000    0.04031    0.03796 =
         0.03585   -0.01085   -0.00934   -0.00294
AFIX  43
H34   5   -0.109348    0.058253    0.435745    11.00000   -1.20000
AFIX   0
C35   2   -0.054064    0.174338    0.364007    11.00000    0.02671    0.03118 =
         0.02943   -0.01219   -0.00152   -0.00598
AFIX  43
H35   5   -0.014701    0.147041    0.333327    11.00000   -1.20000
AFIX   0
C36   2    0.075213    0.404511    0.275257    11.00000    0.02765    0.02911 =
         0.04144   -0.01718   -0.00343   -0.00498
C37   2    0.076623    0.473938    0.217627    11.00000    0.04434    0.02604 =
         0.04746   -0.01903   -0.00632   -0.00108
AFIX  43
H37   5    0.032592    0.465908    0.186092    11.00000   -1.20000
AFIX   0
C38   2    0.143044    0.554908    0.206823    11.00000    0.04570    0.02638 =
         0.05856   -0.01453    0.00715    0.00067
AFIX  43
H38   5    0.143529    0.601440    0.167810    11.00000   -1.20000
AFIX   0
C39   2    0.207157    0.568113    0.251439    11.00000    0.03815    0.03116 =
         0.07467   -0.02937   -0.00199   -0.00849
AFIX  43
H39   5    0.252047    0.623249    0.243522    11.00000   -1.20000
AFIX   0
C40   2    0.205896    0.499523    0.308866    11.00000    0.04320    0.04058 =
         0.06548   -0.03627   -0.01751    0.00436
AFIX  43
H40   5    0.249142    0.508776    0.340244    11.00000   -1.20000
AFIX   0
C41   2    0.142019    0.417562    0.320839    11.00000    0.03778    0.03497 =
         0.04753   -0.02370   -0.00976    0.00001
AFIX  43
H41   5    0.143868    0.371001    0.359617    11.00000   -1.20000
AFIX   0
C42   2    0.416053    0.146113    0.000686    11.00000    0.02714    0.02291 =
         0.03289   -0.01100   -0.00511    0.00128
C43   2    0.417167    0.156952    0.061140    11.00000    0.02756    0.02303 =
         0.02887   -0.00881   -0.00728   -0.00027
C44   2    0.502411    0.224617    0.065034    11.00000    0.03308    0.02748 =
         0.02871   -0.01219   -0.00975    0.00560
C45   2    0.580170    0.274253    0.010325    11.00000    0.02995    0.02732 =
         0.02482   -0.00845   -0.00459   -0.00608
AFIX  43
H45   5    0.638575    0.318555    0.012180    11.00000   -1.20000
AFIX   0
C46   2    0.501407    0.203000   -0.055943    11.00000    0.02451    0.02277 =
         0.03100   -0.01092   -0.00136   -0.00204
C47   2    0.501179    0.245026    0.124708    11.00000    0.03022    0.02318 =
         0.02840   -0.01207   -0.00576   -0.00464
C48   2    0.498813    0.179065    0.183492    11.00000    0.03711    0.02896 =
         0.03476   -0.01231   -0.00838   -0.00277
AFIX  43
H48   5    0.495800    0.118196    0.185987    11.00000   -1.20000
AFIX   0
C49   2    0.500750    0.200094    0.238545    11.00000    0.03092    0.02397 =
         0.02442   -0.00660   -0.00530   -0.00223
AFIX  43
H49   5    0.502917    0.153560    0.277302    11.00000   -1.20000
AFIX   0
C50   2    0.499520    0.290390    0.237362    11.00000    0.02343    0.02884 =
         0.02800   -0.00945   -0.00680   -0.00113
C51   2    0.498308    0.356355    0.178665    11.00000    0.04051    0.02729 =
         0.03396   -0.01517   -0.00874   -0.00283
AFIX  43
H51   5    0.496733    0.417267    0.176378    11.00000   -1.20000
AFIX   0
C52   2    0.499355    0.334844    0.123654    11.00000    0.03451    0.02979 =
         0.02962   -0.00583   -0.00955   -0.00922
AFIX  43
H52   5    0.498835    0.381296    0.084692    11.00000   -1.20000
AFIX   0
C53   2    0.446583    0.243326    0.353513    11.00000    0.03392    0.02428 =
         0.02510   -0.01065   -0.00389   -0.00505
C54   2    0.528188    0.212118    0.400332    11.00000    0.03234    0.03598 =
         0.03211   -0.01389   -0.00716   -0.00181
AFIX  43
H54   5    0.619479    0.232820    0.392432    11.00000   -1.20000
AFIX   0
C55   2    0.472678    0.150315    0.458476    11.00000    0.03593    0.03638 =
         0.03339   -0.01196   -0.00942   -0.00321
AFIX  43
H55   5    0.526334    0.130493    0.490688    11.00000   -1.20000
AFIX   0
C56   2    0.340830    0.117034    0.470436    11.00000    0.03586    0.03058 =
         0.03168   -0.00519   -0.00250   -0.00219
AFIX  43
H56   5    0.305101    0.073935    0.509931    11.00000   -1.20000
AFIX   0
C57   2    0.261959    0.148136    0.423323    11.00000    0.02748    0.03298 =
         0.04340   -0.01573   -0.00318   -0.00316
AFIX  43
H57   5    0.171517    0.126125    0.430858    11.00000   -1.20000
AFIX   0
C58   2    0.314345    0.211084    0.365382    11.00000    0.03242    0.03155 =
         0.03112   -0.01470   -0.01353    0.00754
AFIX  43
H58   5    0.259291    0.232068    0.333815    11.00000   -1.20000
AFIX   0
C59   2    0.565360    0.387631    0.295593    11.00000    0.03262    0.02447 =
         0.03089   -0.01370   -0.00942   -0.00271
C60   2    0.674062    0.432305    0.248346    11.00000    0.03792    0.03376 =
         0.03592   -0.01397   -0.00293   -0.00026
AFIX  43
H60   5    0.705782    0.411685    0.213298    11.00000   -1.20000
AFIX   0
C61   2    0.735916    0.507100    0.252650    11.00000    0.03160    0.02690 =
         0.05367   -0.00794   -0.00993   -0.00475
AFIX  43
H61   5    0.807146    0.538274    0.219775    11.00000   -1.20000
AFIX   0
C62   2    0.693105    0.535951    0.305166    11.00000    0.04646    0.02614 =
         0.05322   -0.01774   -0.01927    0.00384
AFIX  43
H62   5    0.737422    0.585100    0.309064    11.00000   -1.20000
AFIX   0
C63   2    0.585257    0.492113    0.351549    11.00000    0.04078    0.03158 =
         0.03987   -0.01871   -0.01179    0.00535
AFIX  43
H63   5    0.554883    0.511835    0.387119    11.00000   -1.20000
AFIX   0
C64   2    0.521707    0.419946    0.346359    11.00000    0.04047    0.02958 =
         0.03268   -0.01114   -0.00884   -0.00359
AFIX  43
H64   5    0.446582    0.391664    0.378061    11.00000   -1.20000
AFIX   0
C65   2    0.500105    0.198942   -0.120313    11.00000    0.02367    0.03416 =
         0.02295   -0.01271    0.00134   -0.00513
C66   2    0.501347    0.116739   -0.131845    11.00000    0.03412    0.02937 =
         0.02838   -0.01064   -0.00439    0.00035
AFIX  43
H66   5    0.502987    0.062891   -0.097765    11.00000   -1.20000
AFIX   0
C67   2    0.500206    0.113046   -0.192626    11.00000    0.03334    0.02551 =
         0.02902   -0.00701   -0.00493    0.00243
AFIX  43
H67   5    0.504435    0.057174   -0.199903    11.00000   -1.20000
AFIX   0
C68   2    0.492742    0.192710   -0.243228    11.00000    0.02781    0.02895 =
         0.02768   -0.01369   -0.00467    0.00321
C69   2    0.491265    0.274771   -0.231536    11.00000    0.02839    0.02520 =
         0.02930   -0.01020   -0.00165    0.00082
AFIX  43
H69   5    0.485370    0.328700   -0.265009    11.00000   -1.20000
AFIX   0
C70   2    0.498351    0.277682   -0.171475    11.00000    0.03167    0.02350 =
         0.02739   -0.00996   -0.00322   -0.00253
AFIX  43
H70   5    0.502054    0.333728   -0.164983    11.00000   -1.20000
AFIX   0
C71   2    0.427587    0.114636   -0.312768    11.00000    0.02813    0.02278 =
         0.02717   -0.00671   -0.00552   -0.00628
C72   2    0.318306    0.063796   -0.270535    11.00000    0.03243    0.03006 =
         0.03384   -0.01027   -0.00663    0.00044
AFIX  43
H72   5    0.278295    0.079526   -0.234153    11.00000   -1.20000
AFIX   0
C73   2    0.266827   -0.009431   -0.280655    11.00000    0.02494    0.02769 =
         0.04710   -0.00710   -0.00747   -0.00553
AFIX  43
H73   5    0.193360   -0.043482   -0.250855    11.00000   -1.20000
AFIX   0
C74   2    0.321834   -0.033125   -0.333857    11.00000    0.05098    0.02752 =
         0.04169   -0.01001   -0.01837   -0.00512
AFIX  43
H74   5    0.286722   -0.083193   -0.340666    11.00000   -1.20000
AFIX   0
C75   2    0.428367    0.017134   -0.376768    11.00000    0.04478    0.03165 =
         0.03681   -0.01559   -0.01909    0.00708
AFIX  43
H75   5    0.465615    0.001986   -0.413712    11.00000   -1.20000
AFIX   0
C76   2    0.482082    0.089864   -0.366628    11.00000    0.03218    0.03002 =
         0.03114   -0.01075   -0.00565    0.00088
AFIX  43
H76   5    0.556303    0.123073   -0.396412    11.00000   -1.20000
AFIX   0
C77   2    0.533799    0.264206   -0.359727    11.00000    0.03780    0.02215 =
         0.02531   -0.01193   -0.00716   -0.00127
C78   2    0.453670    0.298826   -0.406769    11.00000    0.02881    0.02702 =
         0.03215   -0.01032   -0.00863   -0.00369
AFIX  43
H78   5    0.364368    0.275797   -0.400758    11.00000   -1.20000
AFIX   0
C79   2    0.505333    0.366638   -0.461928    11.00000    0.03302    0.03415 =
         0.03072   -0.00888   -0.00996    0.00219
AFIX  43
H79   5    0.452801    0.387823   -0.494502    11.00000   -1.20000
AFIX   0
C80   2    0.633135    0.403834   -0.469963    11.00000    0.03883    0.02213 =
         0.02922   -0.00507   -0.00296   -0.00055
AFIX  43
H80   5    0.666767    0.451197   -0.507467    11.00000   -1.20000
AFIX   0
C81   2    0.712389    0.371523   -0.422790    11.00000    0.03092    0.02887 =
         0.02871   -0.00803   -0.00484   -0.00105
AFIX  43
H81   5    0.799700    0.397019   -0.428120    11.00000   -1.20000
AFIX   0
C82   2    0.662383    0.301346   -0.367610    11.00000    0.02746    0.02231 =
         0.03254   -0.01165   -0.01264    0.00083
AFIX  43
H82   5    0.716059    0.279077   -0.335583    11.00000   -1.20000
AFIX   0
C83   2    0.208496    0.472114   -0.014027    11.00000    0.04776    0.04404 =
         0.05322   -0.00801   -0.00824    0.00377
AFIX  13
H83   5    0.140960    0.421586    0.004154    11.00000   -1.20000
AFIX   0
HKLF 4
 
REM  ishi-i1605f
REM R1 =  0.1244 for    9169 Fo > 4sig(Fo)  and  0.1787 for all   14643 data
REM    883 parameters refined using      0 restraints
 
END  
     
WGHT      0.1251      7.6935 

REM Instructions for potential hydrogen bonds
EQIV $1 -x+1, -y+1, -z
HTAB C45 Cl1_$1
HTAB C83 N3

REM Highest difference peak  1.079,  deepest hole -0.766,  1-sigma level  0.115
Q1    1   0.2595  0.5422 -0.0184  11.00000  0.05    1.08
Q2    1   0.2845  0.0641  0.0348  11.00000  0.05    0.77
Q3    1   0.3812  0.4670 -0.0203  11.00000  0.05    0.76
Q4    1  -0.1622  0.0531  0.0299  11.00000  0.05    0.72
Q5    1   0.2630  0.0406  0.1217  11.00000  0.05    0.62
Q6    1   0.3372  0.4039  0.0174  11.00000  0.05    0.59
Q7    1   0.3955  0.4653 -0.0980  11.00000  0.05    0.57
Q8    1   0.0912  0.5203 -0.0259  11.00000  0.05    0.57
Q9    1  -0.1371  0.1010  0.0491  11.00000  0.05    0.56
Q10   1   0.3262  0.1125  0.0637  11.00000  0.05    0.55
Q11   1  -0.0150  0.1906 -0.2779  11.00000  0.05    0.53
Q12   1   0.1485  0.5500 -0.0201  11.00000  0.05    0.53
Q13   1   0.4853  0.2814  0.3182  11.00000  0.05    0.51
Q14   1   0.4858  0.1938 -0.2718  11.00000  0.05    0.51
Q15   1   0.1726  0.5794 -0.1299  11.00000  0.05    0.50
Q16   1   0.0181  0.2293 -0.3317  11.00000  0.05    0.49
Q17   1   0.5049  0.2267 -0.3138  11.00000  0.05    0.48
Q18   1   0.3316  0.5737  0.0269  11.00000  0.05    0.48
Q19   1   0.5378  0.2379  0.0135  11.00000  0.05    0.47
Q20   1  -0.0556  0.1643  0.0192  11.00000  0.05    0.47
Q21   1   0.1937  0.0012  0.0703  11.00000  0.05    0.47
Q22   1   0.4539  0.1787 -0.0174  11.00000  0.05    0.46
Q23   1   0.4998  0.2055  0.1686  11.00000  0.05    0.45
Q24   1  -0.2333 -0.0163  0.1232  11.00000  0.05    0.45
Q25   1   0.4522  0.1763  0.0170  11.00000  0.05    0.44
;

loop_
_symmetry_equiv_pos_site_id
_space_group_symop_operation_xyz
1 +X,+Y,+Z
2 -X,-Y,-Z

loop_
_atom_site_label
_atom_site_type_symbol
_atom_site_fract_x
_atom_site_fract_y
_atom_site_fract_z
_atom_site_U_iso_or_equiv
_atom_site_adp_type
_atom_site_occupancy
_atom_site_site_symmetry_multiplicity
_atom_site_calc_flag
_atom_site_refinement_flags
Cl1 Cl 0.2332(2) 0.51151(13) 0.04861(9) 0.0709(6) Uani 1 2 d .
Cl2 Cl 0.36234(18) 0.43167(12) -0.04609(10) 0.0666(6) Uani 1 2 d .
Cl3 Cl 0.14220(18) 0.55630(12) -0.07226(8) 0.0591(5) Uani 1 2 d .
S1 S -0.20375(18) 0.02454(10) 0.07281(7) 0.0426(4) Uani 1 2 d .
S2 S 0.25130(14) 0.04405(9) 0.07675(6) 0.0306(3) Uani 1 2 d .
N1 N -0.1427(5) 0.0878(3) 0.1055(2) 0.0356(11) Uani 1 2 d .
N2 N -0.1489(5) 0.0756(3) -0.0017(2) 0.0362(11) Uani 1 2 d .
N3 N 0.0791(5) 0.2800(3) 0.0099(2) 0.0358(11) Uani 1 2 d .
N4 N -0.0140(5) 0.1924(3) -0.3072(2) 0.0293(10) Uani 1 2 d .
N5 N 0.0085(5) 0.3216(3) 0.2855(2) 0.0303(10) Uani 1 2 d .
N6 N 0.3242(4) 0.0836(3) 0.0032(2) 0.0278(9) Uani 1 2 d .
N7 N 0.3270(5) 0.1012(3) 0.1083(2) 0.0288(10) Uani 1 2 d .
N8 N 0.5801(5) 0.2646(3) -0.0485(2) 0.0414(12) Uani 1 2 d .
N9 N 0.5019(5) 0.3098(3) 0.29361(19) 0.0302(10) Uani 1 2 d .
N10 N 0.4820(5) 0.1901(3) -0.30418(19) 0.0292(10) Uani 1 2 d .
C1 C -0.0727(5) 0.1549(3) 0.0569(2) 0.0289(11) Uani 1 2 d .
C2 C -0.0756(6) 0.1479(3) -0.0044(3) 0.0296(11) Uani 1 2 d .
C3 C 0.0014(5) 0.2108(3) -0.0600(2) 0.0266(11) Uani 1 2 d .
C4 C 0.0757(5) 0.2729(3) -0.0487(2) 0.0279(11) Uani 1 2 d .
C5 C 0.0054(5) 0.2254(3) 0.0625(2) 0.0283(11) Uani 1 2 d .
C6 C -0.0035(5) 0.2109(3) -0.1253(2) 0.0260(11) Uani 1 2 d .
C7 C -0.1249(5) 0.1908(3) -0.1414(2) 0.0268(11) Uani 1 2 d .
C8 C -0.1292(5) 0.1896(3) -0.2015(2) 0.0270(11) Uani 1 2 d .
C9 C -0.0109(5) 0.2052(3) -0.2481(2) 0.0266(11) Uani 1 2 d .
C10 C 0.1098(5) 0.2297(3) -0.2341(2) 0.0260(11) Uani 1 2 d .
C11 C 0.1133(5) 0.2322(3) -0.1738(2) 0.0267(11) Uani 1 2 d .
C12 C -0.0728(5) 0.1101(3) -0.3051(2) 0.0270(11) Uani 1 2 d .
C13 C -0.0655(5) 0.0329(3) -0.2533(2) 0.0288(11) Uani 1 2 d .
C14 C -0.1287(6) -0.0462(3) -0.2480(3) 0.0325(12) Uani 1 2 d .
C15 C -0.1949(6) -0.0513(4) -0.2953(3) 0.0372(13) Uani 1 2 d .
C16 C -0.1995(6) 0.0241(4) -0.3479(3) 0.0346(13) Uani 1 2 d .
C17 C -0.1415(6) 0.1042(3) -0.3529(3) 0.0317(12) Uani 1 2 d .
C18 C 0.0436(5) 0.2575(3) -0.3654(2) 0.0270(11) Uani 1 2 d .
C19 C 0.1030(6) 0.2337(4) -0.4190(3) 0.0372(13) Uani 1 2 d .
C20 C 0.1506(6) 0.2987(4) -0.4771(3) 0.0361(13) Uani 1 2 d .
C21 C 0.1440(6) 0.3889(4) -0.4817(3) 0.0348(13) Uani 1 2 d .
C22 C 0.0899(6) 0.4126(4) -0.4277(3) 0.0340(12) Uani 1 2 d .
C23 C 0.0402(5) 0.3480(3) -0.3707(2) 0.0266(11) Uani 1 2 d .
C24 C 0.0059(5) 0.2424(3) 0.1228(2) 0.0250(10) Uani 1 2 d .
C25 C 0.1245(5) 0.2774(3) 0.1321(2) 0.0264(11) Uani 1 2 d .
C26 C 0.1274(6) 0.2995(3) 0.1863(2) 0.0291(11) Uani 1 2 d .
C27 C 0.0074(5) 0.2919(3) 0.2323(2) 0.0264(11) Uani 1 2 d .
C28 C -0.1100(5) 0.2547(3) 0.2242(2) 0.0276(11) Uani 1 2 d .
C29 C -0.1102(6) 0.2296(3) 0.1707(2) 0.0279(11) Uani 1 2 d .
C30 C -0.0548(5) 0.2678(4) 0.3472(2) 0.0283(11) Uani 1 2 d .
C31 C -0.1186(6) 0.3065(4) 0.3931(3) 0.0385(14) Uani 1 2 d .
C32 C -0.1719(6) 0.2528(5) 0.4541(3) 0.0451(15) Uani 1 2 d .
C33 C -0.1682(6) 0.1599(5) 0.4707(3) 0.0443(15) Uani 1 2 d .
C34 C -0.1104(6) 0.1213(4) 0.4251(3) 0.0378(13) Uani 1 2 d .
C35 C -0.0541(5) 0.1743(3) 0.3640(2) 0.0288(11) Uani 1 2 d .
C36 C 0.0752(5) 0.4045(4) 0.2753(3) 0.0315(12) Uani 1 2 d .
C37 C 0.0766(6) 0.4739(4) 0.2176(3) 0.0377(13) Uani 1 2 d .
C38 C 0.1430(6) 0.5549(4) 0.2068(3) 0.0456(16) Uani 1 2 d .
C39 C 0.2072(6) 0.5681(4) 0.2514(3) 0.0458(16) Uani 1 2 d .
C40 C 0.2059(6) 0.4995(4) 0.3089(3) 0.0441(15) Uani 1 2 d .
C41 C 0.1420(6) 0.4176(4) 0.3208(3) 0.0372(13) Uani 1 2 d .
C42 C 0.4160(5) 0.1461(3) 0.0007(2) 0.0272(11) Uani 1 2 d .
C43 C 0.4172(5) 0.1570(3) 0.0611(2) 0.0261(11) Uani 1 2 d .
C44 C 0.5024(5) 0.2246(3) 0.0650(2) 0.0286(11) Uani 1 2 d .
C45 C 0.5802(5) 0.2742(3) 0.0103(2) 0.0272(11) Uani 1 2 d .
C46 C 0.5014(5) 0.2030(3) -0.0559(2) 0.0260(11) Uani 1 2 d .
C47 C 0.5012(5) 0.2450(3) 0.1247(2) 0.0261(11) Uani 1 2 d .
C48 C 0.4988(6) 0.1791(4) 0.1835(3) 0.0327(12) Uani 1 2 d .
C49 C 0.5008(5) 0.2001(3) 0.2386(2) 0.0266(11) Uani 1 2 d .
C50 C 0.4995(5) 0.2904(3) 0.2374(2) 0.0263(11) Uani 1 2 d .
C51 C 0.4983(6) 0.3564(4) 0.1787(3) 0.0322(12) Uani 1 2 d .
C52 C 0.4994(6) 0.3348(4) 0.1237(3) 0.0314(12) Uani 1 2 d .
C53 C 0.4466(5) 0.2433(3) 0.3535(2) 0.0271(11) Uani 1 2 d .
C54 C 0.5282(6) 0.2121(4) 0.4003(3) 0.0325(12) Uani 1 2 d .
C55 C 0.4727(6) 0.1503(4) 0.4585(3) 0.0345(13) Uani 1 2 d .
C56 C 0.3408(6) 0.1170(4) 0.4704(3) 0.0343(13) Uani 1 2 d .
C57 C 0.2620(6) 0.1481(4) 0.4233(3) 0.0341(12) Uani 1 2 d .
C58 C 0.3143(5) 0.2111(3) 0.3654(2) 0.0297(11) Uani 1 2 d .
C59 C 0.5654(5) 0.3876(3) 0.2956(2) 0.0275(11) Uani 1 2 d .
C60 C 0.6741(6) 0.4323(4) 0.2483(3) 0.0357(13) Uani 1 2 d .
C61 C 0.7359(6) 0.5071(4) 0.2526(3) 0.0381(14) Uani 1 2 d .
C62 C 0.6931(6) 0.5360(4) 0.3052(3) 0.0394(14) Uani 1 2 d .
C63 C 0.5853(6) 0.4921(4) 0.3515(3) 0.0352(13) Uani 1 2 d .
C64 C 0.5217(6) 0.4199(4) 0.3464(3) 0.0335(12) Uani 1 2 d .
C65 C 0.5001(5) 0.1989(3) -0.1203(2) 0.0266(11) Uani 1 2 d .
C66 C 0.5013(5) 0.1167(4) -0.1318(2) 0.0305(12) Uani 1 2 d .
C67 C 0.5002(5) 0.1131(3) -0.1926(2) 0.0299(11) Uani 1 2 d .
C68 C 0.4927(5) 0.1927(3) -0.2432(2) 0.0272(11) Uani 1 2 d .
C69 C 0.4913(5) 0.2748(3) -0.2315(2) 0.0278(11) Uani 1 2 d .
C70 C 0.4984(5) 0.2777(3) -0.1715(2) 0.0273(11) Uani 1 2 d .
C71 C 0.4276(5) 0.1146(3) -0.3128(2) 0.0261(11) Uani 1 2 d .
C72 C 0.3183(6) 0.0638(3) -0.2705(3) 0.0320(12) Uani 1 2 d .
C73 C 0.2668(6) -0.0094(4) -0.2807(3) 0.0341(13) Uani 1 2 d .
C74 C 0.3218(6) -0.0331(4) -0.3339(3) 0.0388(14) Uani 1 2 d .
C75 C 0.4284(6) 0.0171(4) -0.3768(3) 0.0352(13) Uani 1 2 d .
C76 C 0.4821(6) 0.0899(4) -0.3666(3) 0.0309(12) Uani 1 2 d .
C77 C 0.5338(6) 0.2642(3) -0.3597(2) 0.0271(11) Uani 1 2 d .
C78 C 0.4537(5) 0.2988(3) -0.4068(2) 0.0286(11) Uani 1 2 d .
C79 C 0.5053(6) 0.3666(4) -0.4619(3) 0.0325(12) Uani 1 2 d .
C80 C 0.6331(6) 0.4038(3) -0.4700(3) 0.0312(12) Uani 1 2 d .
C81 C 0.7124(6) 0.3715(3) -0.4228(2) 0.0298(11) Uani 1 2 d .
C82 C 0.6624(5) 0.3014(3) -0.3676(2) 0.0258(11) Uani 1 2 d .
C83 C 0.2085(7) 0.4721(4) -0.0140(3) 0.0504(17) Uani 1 2 d .
H4 H 0.12922 0.31456 -0.08448 0.0334 Uiso 1 2 calc R
H7 H -0.20552 0.17779 -0.11009 0.0321 Uiso 1 2 calc R
H8 H -0.21315 0.17816 -0.21148 0.0324 Uiso 1 2 calc R
H10 H 0.18919 0.24457 -0.26606 0.0312 Uiso 1 2 calc R
H11 H 0.1957 0.24851 -0.16488 0.0320 Uiso 1 2 calc R
H13 H -0.0169 0.0348 -0.22153 0.0345 Uiso 1 2 calc R
H14 H -0.12647 -0.09701 -0.21168 0.0390 Uiso 1 2 calc R
H15 H -0.23667 -0.10567 -0.29201 0.0446 Uiso 1 2 calc R
H16 H -0.24326 0.02044 -0.38076 0.0415 Uiso 1 2 calc R
H17 H -0.14784 0.15532 -0.38846 0.0380 Uiso 1 2 calc R
H19 H 0.11104 0.17252 -0.41571 0.0446 Uiso 1 2 calc R
H20 H 0.1872 0.28172 -0.51338 0.0433 Uiso 1 2 calc R
H21 H 0.17599 0.43358 -0.521 0.0418 Uiso 1 2 calc R
H22 H 0.08719 0.47367 -0.43028 0.0408 Uiso 1 2 calc R
H23 H 0.00329 0.36531 -0.33462 0.0319 Uiso 1 2 calc R
H25 H 0.20433 0.28598 0.10049 0.0316 Uiso 1 2 calc R
H26 H 0.20994 0.31979 0.19251 0.0349 Uiso 1 2 calc R
H28 H -0.19016 0.24664 0.25555 0.0332 Uiso 1 2 calc R
H29 H -0.18999 0.20349 0.16658 0.0335 Uiso 1 2 calc R
H31 H -0.12504 0.36944 0.38222 0.0462 Uiso 1 2 calc R
H32 H -0.21155 0.27955 0.48511 0.0542 Uiso 1 2 calc R
H33 H -0.20471 0.12365 0.51261 0.0531 Uiso 1 2 calc R
H34 H -0.10935 0.05825 0.43574 0.0454 Uiso 1 2 calc R
H35 H -0.0147 0.14704 0.33333 0.0345 Uiso 1 2 calc R
H37 H 0.03259 0.46591 0.18609 0.0453 Uiso 1 2 calc R
H38 H 0.14353 0.60144 0.16781 0.0547 Uiso 1 2 calc R
H39 H 0.25205 0.62325 0.24352 0.0549 Uiso 1 2 calc R
H40 H 0.24914 0.50878 0.34024 0.0529 Uiso 1 2 calc R
H41 H 0.14387 0.371 0.35962 0.0447 Uiso 1 2 calc R
H45 H 0.63858 0.31855 0.01218 0.0326 Uiso 1 2 calc R
H48 H 0.4958 0.1182 0.18599 0.0393 Uiso 1 2 calc R
H49 H 0.50292 0.15356 0.2773 0.0319 Uiso 1 2 calc R
H51 H 0.49673 0.41727 0.17638 0.0387 Uiso 1 2 calc R
H52 H 0.49884 0.3813 0.08469 0.0377 Uiso 1 2 calc R
H54 H 0.61948 0.23282 0.39243 0.0390 Uiso 1 2 calc R
H55 H 0.52633 0.13049 0.49069 0.0414 Uiso 1 2 calc R
H56 H 0.3051 0.07394 0.50993 0.0411 Uiso 1 2 calc R
H57 H 0.17152 0.12612 0.43086 0.0409 Uiso 1 2 calc R
H58 H 0.25929 0.23207 0.33381 0.0357 Uiso 1 2 calc R
H60 H 0.70578 0.41169 0.2133 0.0428 Uiso 1 2 calc R
H61 H 0.80715 0.53827 0.21978 0.0458 Uiso 1 2 calc R
H62 H 0.73742 0.5851 0.30906 0.0473 Uiso 1 2 calc R
H63 H 0.55488 0.51184 0.38712 0.0422 Uiso 1 2 calc R
H64 H 0.44658 0.39166 0.37806 0.0402 Uiso 1 2 calc R
H66 H 0.50299 0.06289 -0.09776 0.0365 Uiso 1 2 calc R
H67 H 0.50443 0.05717 -0.1999 0.0359 Uiso 1 2 calc R
H69 H 0.48537 0.3287 -0.26501 0.0333 Uiso 1 2 calc R
H70 H 0.50205 0.33373 -0.16498 0.0327 Uiso 1 2 calc R
H72 H 0.27829 0.07953 -0.23415 0.0384 Uiso 1 2 calc R
H73 H 0.19336 -0.04348 -0.25085 0.0409 Uiso 1 2 calc R
H74 H 0.28672 -0.08319 -0.34067 0.0465 Uiso 1 2 calc R
H75 H 0.46562 0.00199 -0.41371 0.0423 Uiso 1 2 calc R
H76 H 0.5563 0.12307 -0.39641 0.0371 Uiso 1 2 calc R
H78 H 0.36437 0.2758 -0.40076 0.0343 Uiso 1 2 calc R
H79 H 0.4528 0.38782 -0.4945 0.0390 Uiso 1 2 calc R
H80 H 0.66677 0.4512 -0.50747 0.0375 Uiso 1 2 calc R
H81 H 0.7997 0.39702 -0.42812 0.0358 Uiso 1 2 calc R
H82 H 0.71606 0.27908 -0.33558 0.0309 Uiso 1 2 calc R
H83 H 0.14096 0.42159 0.00415 0.0605 Uiso 1 2 calc R

loop_
_atom_site_aniso_label
_atom_site_aniso_U_11
_atom_site_aniso_U_22
_atom_site_aniso_U_33
_atom_site_aniso_U_12
_atom_site_aniso_U_13
_atom_site_aniso_U_23
Cl1 0.0955(16) 0.0560(11) 0.0633(12) -0.0314(11) -0.0199(11) -0.0144(9)
Cl2 0.0419(10) 0.0460(10) 0.0907(14) 0.0085(8) 0.0008(9) -0.0015(9)
Cl3 0.0555(11) 0.0558(10) 0.0530(10) 0.0192(8) -0.0079(8) -0.0036(8)
S1 0.0604(10) 0.0373(8) 0.0311(8) -0.0248(7) -0.0037(7) -0.0116(6)
S2 0.0357(8) 0.0280(7) 0.0293(7) -0.0067(6) -0.0026(5) -0.0118(5)
N1 0.046(3) 0.029(2) 0.031(3) -0.012(2) -0.006(2) -0.0080(19)
N2 0.043(3) 0.035(3) 0.032(3) -0.011(2) -0.003(2) -0.013(2)
N3 0.039(3) 0.034(3) 0.034(3) -0.001(2) -0.002(2) -0.013(2)
N4 0.035(3) 0.028(2) 0.027(2) -0.0069(19) -0.0056(19) -0.0093(18)
N5 0.035(3) 0.030(2) 0.030(2) -0.0059(19) -0.0051(19) -0.0151(19)
N6 0.030(2) 0.022(2) 0.033(2) -0.0040(18) -0.0035(18) -0.0127(18)
N7 0.033(2) 0.022(2) 0.030(2) -0.0034(18) -0.0002(19) -0.0106(18)
N8 0.037(3) 0.038(3) 0.047(3) -0.006(2) -0.008(2) -0.011(2)
N9 0.042(3) 0.029(2) 0.021(2) -0.002(2) -0.0063(19) -0.0083(18)
N10 0.034(3) 0.027(2) 0.024(2) -0.0085(19) -0.0045(18) -0.0044(18)
C1 0.032(3) 0.026(3) 0.029(3) -0.002(2) -0.008(2) -0.007(2)
C2 0.034(3) 0.024(3) 0.035(3) -0.005(2) -0.010(2) -0.013(2)
C3 0.028(3) 0.027(3) 0.025(3) -0.000(2) -0.005(2) -0.009(2)
C4 0.034(3) 0.027(3) 0.023(3) -0.010(2) -0.003(2) -0.007(2)
C5 0.030(3) 0.024(3) 0.031(3) 0.001(2) -0.004(2) -0.010(2)
C6 0.030(3) 0.020(2) 0.030(3) -0.002(2) -0.003(2) -0.013(2)
C7 0.028(3) 0.022(2) 0.029(3) -0.002(2) -0.001(2) -0.008(2)
C8 0.029(3) 0.030(3) 0.023(3) -0.006(2) -0.008(2) -0.008(2)
C9 0.036(3) 0.020(2) 0.023(3) -0.004(2) -0.005(2) -0.0053(19)
C10 0.022(3) 0.030(3) 0.027(3) -0.002(2) 0.001(2) -0.014(2)
C11 0.027(3) 0.022(2) 0.034(3) -0.004(2) -0.007(2) -0.011(2)
C12 0.025(3) 0.023(2) 0.032(3) -0.004(2) 0.002(2) -0.011(2)
C13 0.025(3) 0.029(3) 0.029(3) -0.001(2) -0.001(2) -0.008(2)
C14 0.038(3) 0.023(3) 0.031(3) 0.001(2) 0.002(2) -0.006(2)
C15 0.037(3) 0.028(3) 0.046(4) -0.002(2) -0.003(3) -0.012(2)
C16 0.039(3) 0.031(3) 0.041(3) -0.001(2) -0.013(3) -0.018(2)
C17 0.035(3) 0.024(3) 0.039(3) -0.002(2) -0.009(2) -0.013(2)
C18 0.028(3) 0.030(3) 0.026(3) -0.005(2) -0.006(2) -0.013(2)
C19 0.044(3) 0.030(3) 0.041(3) 0.003(2) -0.010(3) -0.014(2)
C20 0.039(3) 0.045(3) 0.025(3) -0.010(3) -0.001(2) -0.012(2)
C21 0.034(3) 0.032(3) 0.033(3) -0.010(2) -0.005(2) -0.003(2)
C22 0.035(3) 0.029(3) 0.039(3) 0.002(2) -0.013(2) -0.010(2)
C23 0.026(3) 0.028(3) 0.027(3) -0.004(2) -0.003(2) -0.011(2)
C24 0.032(3) 0.019(2) 0.022(3) -0.004(2) -0.003(2) -0.0042(19)
C25 0.025(3) 0.024(2) 0.028(3) -0.002(2) -0.001(2) -0.007(2)
C26 0.030(3) 0.029(3) 0.030(3) -0.002(2) -0.007(2) -0.010(2)
C27 0.036(3) 0.019(2) 0.027(3) 0.002(2) -0.009(2) -0.010(2)
C28 0.023(3) 0.028(3) 0.029(3) -0.006(2) -0.001(2) -0.006(2)
C29 0.034(3) 0.025(3) 0.029(3) -0.004(2) -0.007(2) -0.012(2)
C30 0.027(3) 0.035(3) 0.027(3) -0.002(2) -0.009(2) -0.013(2)
C31 0.044(3) 0.041(3) 0.040(3) 0.006(3) -0.010(3) -0.025(3)
C32 0.039(4) 0.066(4) 0.037(3) 0.000(3) -0.004(3) -0.027(3)
C33 0.035(3) 0.067(4) 0.024(3) -0.007(3) -0.003(2) -0.006(3)
C34 0.040(3) 0.038(3) 0.036(3) -0.003(3) -0.009(3) -0.011(3)
C35 0.027(3) 0.031(3) 0.029(3) -0.006(2) -0.002(2) -0.012(2)
C36 0.028(3) 0.029(3) 0.041(3) -0.005(2) -0.003(2) -0.017(2)
C37 0.044(4) 0.026(3) 0.047(4) -0.001(2) -0.006(3) -0.019(3)
C38 0.046(4) 0.026(3) 0.059(4) 0.001(3) 0.007(3) -0.015(3)
C39 0.038(3) 0.031(3) 0.075(5) -0.008(3) -0.002(3) -0.029(3)
C40 0.043(4) 0.041(3) 0.065(4) 0.004(3) -0.018(3) -0.036(3)
C41 0.038(3) 0.035(3) 0.048(4) 0.000(3) -0.010(3) -0.024(3)
C42 0.027(3) 0.023(2) 0.033(3) 0.001(2) -0.005(2) -0.011(2)
C43 0.028(3) 0.023(2) 0.029(3) -0.000(2) -0.007(2) -0.009(2)
C44 0.033(3) 0.027(3) 0.029(3) 0.006(2) -0.010(2) -0.012(2)
C45 0.030(3) 0.027(3) 0.025(3) -0.006(2) -0.005(2) -0.008(2)
C46 0.025(3) 0.023(2) 0.031(3) -0.002(2) -0.001(2) -0.011(2)
C47 0.030(3) 0.023(2) 0.028(3) -0.005(2) -0.006(2) -0.012(2)
C48 0.037(3) 0.029(3) 0.035(3) -0.003(2) -0.008(2) -0.012(2)
C49 0.031(3) 0.024(3) 0.024(3) -0.002(2) -0.005(2) -0.007(2)
C50 0.023(3) 0.029(3) 0.028(3) -0.001(2) -0.007(2) -0.009(2)
C51 0.041(3) 0.027(3) 0.034(3) -0.003(2) -0.009(2) -0.015(2)
C52 0.035(3) 0.030(3) 0.030(3) -0.009(2) -0.010(2) -0.006(2)
C53 0.034(3) 0.024(3) 0.025(3) -0.005(2) -0.004(2) -0.011(2)
C54 0.032(3) 0.036(3) 0.032(3) -0.002(2) -0.007(2) -0.014(2)
C55 0.036(3) 0.036(3) 0.033(3) -0.003(2) -0.009(2) -0.012(2)
C56 0.036(3) 0.031(3) 0.032(3) -0.002(2) -0.003(2) -0.005(2)
C57 0.027(3) 0.033(3) 0.043(3) -0.003(2) -0.003(2) -0.016(2)
C58 0.032(3) 0.032(3) 0.031(3) 0.008(2) -0.014(2) -0.015(2)
C59 0.033(3) 0.024(3) 0.031(3) -0.003(2) -0.009(2) -0.014(2)
C60 0.038(3) 0.034(3) 0.036(3) -0.000(2) -0.003(2) -0.014(2)
C61 0.032(3) 0.027(3) 0.054(4) -0.005(2) -0.010(3) -0.008(3)
C62 0.046(4) 0.026(3) 0.053(4) 0.004(3) -0.019(3) -0.018(3)
C63 0.041(3) 0.032(3) 0.040(3) 0.005(2) -0.012(3) -0.019(2)
C64 0.040(3) 0.030(3) 0.033(3) -0.004(2) -0.009(2) -0.011(2)
C65 0.024(3) 0.034(3) 0.023(3) -0.005(2) 0.001(2) -0.013(2)
C66 0.034(3) 0.029(3) 0.028(3) 0.000(2) -0.004(2) -0.011(2)
C67 0.033(3) 0.026(3) 0.029(3) 0.002(2) -0.005(2) -0.007(2)
C68 0.028(3) 0.029(3) 0.028(3) 0.003(2) -0.005(2) -0.014(2)
C69 0.028(3) 0.025(3) 0.029(3) 0.001(2) -0.002(2) -0.010(2)
C70 0.032(3) 0.024(3) 0.027(3) -0.003(2) -0.003(2) -0.010(2)
C71 0.028(3) 0.023(2) 0.027(3) -0.006(2) -0.006(2) -0.007(2)
C72 0.032(3) 0.030(3) 0.034(3) 0.000(2) -0.007(2) -0.010(2)
C73 0.025(3) 0.028(3) 0.047(3) -0.006(2) -0.007(2) -0.007(2)
C74 0.051(4) 0.028(3) 0.042(3) -0.005(3) -0.018(3) -0.010(2)
C75 0.045(3) 0.032(3) 0.037(3) 0.007(3) -0.019(3) -0.016(2)
C76 0.032(3) 0.030(3) 0.031(3) 0.001(2) -0.006(2) -0.011(2)
C77 0.038(3) 0.022(2) 0.025(3) -0.001(2) -0.007(2) -0.012(2)
C78 0.029(3) 0.027(3) 0.032(3) -0.004(2) -0.009(2) -0.010(2)
C79 0.033(3) 0.034(3) 0.031(3) 0.002(2) -0.010(2) -0.009(2)
C80 0.039(3) 0.022(3) 0.029(3) -0.001(2) -0.003(2) -0.005(2)
C81 0.031(3) 0.029(3) 0.029(3) -0.001(2) -0.005(2) -0.008(2)
C82 0.027(3) 0.022(2) 0.033(3) 0.001(2) -0.013(2) -0.012(2)
C83 0.048(4) 0.044(4) 0.053(4) 0.004(3) -0.008(3) -0.008(3)

loop_
_atom_type_symbol
_atom_type_description
_atom_type_scat_dispersion_real
_atom_type_scat_dispersion_imag
_atom_type_scat_source
N N 0.0061 0.0033
;
International Tables for Crystallography
(Vol. C, Tables 4.2.6.8 and 6.1.1.4)
;
C C 0.0033 0.0016
;
International Tables for Crystallography
(Vol. C, Tables 4.2.6.8 and 6.1.1.4)
;
S S 0.1246 0.1234
;
International Tables for Crystallography
(Vol. C, Tables 4.2.6.8 and 6.1.1.4)
;
Cl Cl 0.1484 0.1585
;
International Tables for Crystallography
(Vol. C, Tables 4.2.6.8 and 6.1.1.4)
;
H H 0.0000 0.0000
;
International Tables for Crystallography
(Vol. C, Table 6.1.1.4)
;

loop_
_geom_angle_atom_site_label_1
_geom_angle_atom_site_label_2
_geom_angle_atom_site_label_3
_geom_angle
_geom_angle_publ_flag
N1 S1 N2 101.6(3) yes
N6 S2 N7 101.1(2) yes
S1 N1 C1 106.0(4) yes
S1 N2 C2 106.0(4) yes
C4 N3 C5 121.3(5) yes
C9 N4 C12 117.2(4) yes
C9 N4 C18 120.7(5) yes
C12 N4 C18 122.1(5) yes
C27 N5 C30 119.6(5) yes
C27 N5 C36 118.8(4) yes
C30 N5 C36 121.6(5) yes
S2 N6 C42 105.9(4) yes
S2 N7 C43 107.2(4) yes
C45 N8 C46 122.3(4) yes
C50 N9 C53 118.0(4) yes
C50 N9 C59 124.0(4) yes
C53 N9 C59 117.8(5) yes
C68 N10 C71 121.9(4) yes
C68 N10 C77 119.5(5) yes
C71 N10 C77 118.5(4) yes
N1 C1 C2 113.3(5) yes
N1 C1 C5 126.4(5) yes
C2 C1 C5 120.2(4) yes
N2 C2 C1 113.2(4) yes
N2 C2 C3 127.3(5) yes
C1 C2 C3 119.4(5) yes
C2 C3 C4 115.4(5) yes
C2 C3 C6 122.3(5) yes
C4 C3 C6 122.3(4) yes
N3 C4 C3 125.5(4) yes
N3 C5 C1 118.1(5) yes
N3 C5 C24 117.8(5) yes
C1 C5 C24 124.1(4) yes
C3 C6 C7 121.4(4) yes
C3 C6 C11 121.2(5) yes
C7 C6 C11 117.4(5) yes
C6 C7 C8 121.4(5) yes
C7 C8 C9 120.7(5) yes
N4 C9 C8 119.7(5) yes
N4 C9 C10 121.5(4) yes
C8 C9 C10 118.8(5) yes
C9 C10 C11 120.2(4) yes
C6 C11 C10 121.2(5) yes
N4 C12 C13 119.5(5) yes
N4 C12 C17 122.3(4) yes
C13 C12 C17 118.2(5) yes
C12 C13 C14 120.8(5) yes
C13 C14 C15 120.4(5) yes
C14 C15 C16 119.3(6) yes
C15 C16 C17 121.1(6) yes
C12 C17 C16 120.1(5) yes
N4 C18 C19 121.7(5) yes
N4 C18 C23 120.1(5) yes
C19 C18 C23 118.2(4) yes
C18 C19 C20 121.1(5) yes
C19 C20 C21 119.7(6) yes
C20 C21 C22 119.3(4) yes
C21 C22 C23 120.6(5) yes
C18 C23 C22 121.0(5) yes
C5 C24 C25 119.5(4) yes
C5 C24 C29 122.6(5) yes
C25 C24 C29 117.8(5) yes
C24 C25 C26 121.6(4) yes
C25 C26 C27 120.0(5) yes
N5 C27 C26 119.7(5) yes
N5 C27 C28 121.8(4) yes
C26 C27 C28 118.4(5) yes
C27 C28 C29 120.8(5) yes
C24 C29 C28 121.1(5) yes
N5 C30 C31 121.3(5) yes
N5 C30 C35 120.4(5) yes
C31 C30 C35 118.3(4) yes
C30 C31 C32 120.2(6) yes
C31 C32 C33 120.9(6) yes
C32 C33 C34 119.2(5) yes
C33 C34 C35 120.5(6) yes
C30 C35 C34 120.7(5) yes
N5 C36 C37 119.5(6) yes
N5 C36 C41 121.5(4) yes
C37 C36 C41 119.0(5) yes
C36 C37 C38 119.9(6) yes
C37 C38 C39 121.1(5) yes
C38 C39 C40 119.2(6) yes
C39 C40 C41 121.0(7) yes
C36 C41 C40 119.6(5) yes
N6 C42 C43 113.6(4) yes
N6 C42 C46 126.3(5) yes
C43 C42 C46 120.0(5) yes
N7 C43 C42 112.1(5) yes
N7 C43 C44 128.1(5) yes
C42 C43 C44 119.7(4) yes
C43 C44 C45 116.8(5) yes
C43 C44 C47 123.0(4) yes
C45 C44 C47 120.1(5) yes
N8 C45 C44 124.2(5) yes
N8 C46 C42 117.0(5) yes
N8 C46 C65 119.9(4) yes
C42 C46 C65 123.0(5) yes
C44 C47 C48 123.1(5) yes
C44 C47 C52 119.7(4) yes
C48 C47 C52 117.2(5) yes
C47 C48 C49 121.9(5) yes
C48 C49 C50 120.8(4) yes
N9 C50 C49 119.6(4) yes
N9 C50 C51 123.2(5) yes
C49 C50 C51 117.1(5) yes
C50 C51 C52 121.7(5) yes
C47 C52 C51 121.2(4) yes
N9 C53 C54 119.3(5) yes
N9 C53 C58 120.9(5) yes
C54 C53 C58 119.8(4) yes
C53 C54 C55 118.9(5) yes
C54 C55 C56 121.6(6) yes
C55 C56 C57 118.7(4) yes
C56 C57 C58 120.7(5) yes
C53 C58 C57 120.3(5) yes
N9 C59 C60 121.9(5) yes
N9 C59 C64 119.9(4) yes
C60 C59 C64 118.1(5) yes
C59 C60 C61 120.4(6) yes
C60 C61 C62 120.2(5) yes
C61 C62 C63 119.3(6) yes
C62 C63 C64 120.4(6) yes
C59 C64 C63 121.5(5) yes
C46 C65 C66 121.2(4) yes
C46 C65 C70 120.4(5) yes
C66 C65 C70 118.4(5) yes
C65 C66 C67 121.1(4) yes
C66 C67 C68 119.9(5) yes
N10 C68 C67 120.8(5) yes
N10 C68 C69 120.4(4) yes
C67 C68 C69 118.8(5) yes
C68 C69 C70 120.7(4) yes
C65 C70 C69 120.9(5) yes
N10 C71 C72 122.8(5) yes
N10 C71 C76 119.8(4) yes
C72 C71 C76 117.4(5) yes
C71 C72 C73 121.3(5) yes
C72 C73 C74 120.6(5) yes
C73 C74 C75 119.0(6) yes
C74 C75 C76 120.9(6) yes
C71 C76 C75 120.8(5) yes
N10 C77 C78 119.4(5) yes
N10 C77 C82 121.0(5) yes
C78 C77 C82 119.6(4) yes
C77 C78 C79 119.9(5) yes
C78 C79 C80 120.6(5) yes
C79 C80 C81 120.0(4) yes
C80 C81 C82 119.7(5) yes
C77 C82 C81 120.1(5) yes
Cl1 C83 Cl2 110.1(4) yes
Cl1 C83 Cl3 110.5(4) yes
Cl2 C83 Cl3 111.6(3) yes
N3 C4 H4 117.243 no
C3 C4 H4 117.247 no
C6 C7 H7 119.300 no
C8 C7 H7 119.283 no
C7 C8 H8 119.643 no
C9 C8 H8 119.641 no
C9 C10 H10 119.913 no
C11 C10 H10 119.887 no
C6 C11 H11 119.391 no
C10 C11 H11 119.385 no
C12 C13 H13 119.580 no
C14 C13 H13 119.576 no
C13 C14 H14 119.806 no
C15 C14 H14 119.815 no
C14 C15 H15 120.340 no
C16 C15 H15 120.326 no
C15 C16 H16 119.462 no
C17 C16 H16 119.454 no
C12 C17 H17 119.924 no
C16 C17 H17 119.944 no
C18 C19 H19 119.443 no
C20 C19 H19 119.449 no
C19 C20 H20 120.144 no
C21 C20 H20 120.149 no
C20 C21 H21 120.337 no
C22 C21 H21 120.356 no
C21 C22 H22 119.692 no
C23 C22 H22 119.673 no
C18 C23 H23 119.519 no
C22 C23 H23 119.521 no
C24 C25 H25 119.170 no
C26 C25 H25 119.192 no
C25 C26 H26 119.974 no
C27 C26 H26 119.978 no
C27 C28 H28 119.598 no
C29 C28 H28 119.600 no
C24 C29 H29 119.446 no
C28 C29 H29 119.475 no
C30 C31 H31 119.892 no
C32 C31 H31 119.886 no
C31 C32 H32 119.528 no
C33 C32 H32 119.543 no
C32 C33 H33 120.389 no
C34 C33 H33 120.392 no
C33 C34 H34 119.739 no
C35 C34 H34 119.744 no
C30 C35 H35 119.637 no
C34 C35 H35 119.635 no
C36 C37 H37 120.035 no
C38 C37 H37 120.028 no
C37 C38 H38 119.430 no
C39 C38 H38 119.421 no
C38 C39 H39 120.376 no
C40 C39 H39 120.384 no
C39 C40 H40 119.468 no
C41 C40 H40 119.483 no
C36 C41 H41 120.214 no
C40 C41 H41 120.206 no
N8 C45 H45 117.933 no
C44 C45 H45 117.917 no
C47 C48 H48 119.063 no
C49 C48 H48 119.039 no
C48 C49 H49 119.591 no
C50 C49 H49 119.604 no
C50 C51 H51 119.147 no
C52 C51 H51 119.167 no
C47 C52 H52 119.396 no
C51 C52 H52 119.369 no
C53 C54 H54 120.566 no
C55 C54 H54 120.560 no
C54 C55 H55 119.207 no
C56 C55 H55 119.193 no
C55 C56 H56 120.659 no
C57 C56 H56 120.656 no
C56 C57 H57 119.640 no
C58 C57 H57 119.658 no
C53 C58 H58 119.842 no
C57 C58 H58 119.855 no
C59 C60 H60 119.812 no
C61 C60 H60 119.815 no
C60 C61 H61 119.919 no
C62 C61 H61 119.911 no
C61 C62 H62 120.326 no
C63 C62 H62 120.343 no
C62 C63 H63 119.778 no
C64 C63 H63 119.785 no
C59 C64 H64 119.230 no
C63 C64 H64 119.253 no
C65 C66 H66 119.433 no
C67 C66 H66 119.430 no
C66 C67 H67 120.059 no
C68 C67 H67 120.078 no
C68 C69 H69 119.659 no
C70 C69 H69 119.651 no
C65 C70 H70 119.518 no
C69 C70 H70 119.541 no
C71 C72 H72 119.328 no
C73 C72 H72 119.322 no
C72 C73 H73 119.691 no
C74 C73 H73 119.720 no
C73 C74 H74 120.501 no
C75 C74 H74 120.494 no
C74 C75 H75 119.559 no
C76 C75 H75 119.544 no
C71 C76 H76 119.603 no
C75 C76 H76 119.616 no
C77 C78 H78 120.057 no
C79 C78 H78 120.055 no
C78 C79 H79 119.694 no
C80 C79 H79 119.703 no
C79 C80 H80 120.002 no
C81 C80 H80 120.002 no
C80 C81 H81 120.128 no
C82 C81 H81 120.129 no
C77 C82 H82 119.974 no
C81 C82 H82 119.971 no
Cl1 C83 H83 108.159 no
Cl2 C83 H83 108.166 no
Cl3 C83 H83 108.155 no

loop_
_geom_bond_atom_site_label_1
_geom_bond_atom_site_label_2
_geom_bond_distance
_geom_bond_publ_flag
Cl1 C83 1.785(8) yes
Cl2 C83 1.761(7) yes
Cl3 C83 1.752(7) yes
S1 N1 1.623(6) yes
S1 N2 1.617(4) yes
S2 N6 1.617(4) yes
S2 N7 1.610(5) yes
N1 C1 1.363(6) yes
N2 C2 1.367(8) yes
N3 C4 1.376(8) yes
N3 C5 1.333(6) yes
N4 C9 1.425(8) yes
N4 C12 1.438(7) yes
N4 C18 1.423(6) yes
N5 C27 1.430(8) yes
N5 C30 1.424(6) yes
N5 C36 1.434(7) yes
N6 C42 1.363(7) yes
N7 C43 1.356(6) yes
N8 C45 1.390(8) yes
N8 C46 1.352(8) yes
N9 C50 1.409(8) yes
N9 C53 1.451(5) yes
N9 C59 1.431(8) yes
N10 C68 1.419(7) yes
N10 C71 1.420(8) yes
N10 C77 1.445(5) yes
C1 C2 1.433(9) yes
C1 C5 1.445(8) yes
C2 C3 1.438(6) yes
C3 C4 1.374(8) yes
C3 C6 1.489(8) yes
C5 C24 1.475(8) yes
C6 C7 1.410(8) yes
C6 C11 1.416(7) yes
C7 C8 1.376(8) yes
C8 C9 1.403(7) yes
C9 C10 1.405(8) yes
C10 C11 1.387(8) yes
C12 C13 1.406(6) yes
C12 C17 1.416(9) yes
C13 C14 1.390(8) yes
C14 C15 1.387(9) yes
C15 C16 1.394(7) yes
C16 C17 1.382(8) yes
C18 C19 1.406(8) yes
C18 C23 1.401(8) yes
C19 C20 1.398(7) yes
C20 C21 1.400(9) yes
C21 C22 1.401(9) yes
C22 C23 1.384(6) yes
C24 C25 1.411(8) yes
C24 C29 1.406(7) yes
C25 C26 1.387(8) yes
C26 C27 1.417(7) yes
C27 C28 1.406(8) yes
C28 C29 1.392(8) yes
C30 C31 1.412(9) yes
C30 C35 1.407(8) yes
C31 C32 1.387(7) yes
C32 C33 1.398(10) yes
C33 C34 1.388(10) yes
C34 C35 1.393(7) yes
C36 C37 1.408(7) yes
C36 C41 1.402(10) yes
C37 C38 1.401(9) yes
C38 C39 1.367(11) yes
C39 C40 1.398(8) yes
C40 C41 1.398(9) yes
C42 C43 1.437(8) yes
C42 C46 1.449(6) yes
C43 C44 1.435(8) yes
C44 C45 1.351(6) yes
C44 C47 1.487(8) yes
C46 C65 1.483(8) yes
C47 C48 1.399(6) yes
C47 C52 1.416(8) yes
C48 C49 1.395(9) yes
C49 C50 1.423(8) yes
C50 C51 1.403(7) yes
C51 C52 1.393(9) yes
C53 C54 1.409(8) yes
C53 C58 1.387(8) yes
C54 C55 1.395(7) yes
C55 C56 1.389(8) yes
C56 C57 1.395(8) yes
C57 C58 1.392(6) yes
C59 C60 1.405(7) yes
C59 C64 1.396(9) yes
C60 C61 1.401(9) yes
C61 C62 1.397(10) yes
C62 C63 1.387(7) yes
C63 C64 1.382(9) yes
C65 C66 1.409(8) yes
C65 C70 1.404(6) yes
C66 C67 1.399(8) yes
C67 C68 1.415(6) yes
C68 C69 1.408(8) yes
C69 C70 1.391(8) yes
C71 C72 1.397(7) yes
C71 C76 1.408(8) yes
C72 C73 1.392(9) yes
C73 C74 1.387(9) yes
C74 C75 1.380(7) yes
C75 C76 1.395(9) yes
C77 C78 1.408(8) yes
C77 C82 1.396(8) yes
C78 C79 1.387(6) yes
C79 C80 1.389(8) yes
C80 C81 1.400(8) yes
C81 C82 1.403(6) yes
C4 H4 0.950 no
C7 H7 0.950 no
C8 H8 0.950 no
C10 H10 0.950 no
C11 H11 0.950 no
C13 H13 0.950 no
C14 H14 0.950 no
C15 H15 0.950 no
C16 H16 0.950 no
C17 H17 0.950 no
C19 H19 0.950 no
C20 H20 0.950 no
C21 H21 0.950 no
C22 H22 0.950 no
C23 H23 0.950 no
C25 H25 0.950 no
C26 H26 0.950 no
C28 H28 0.950 no
C29 H29 0.950 no
C31 H31 0.950 no
C32 H32 0.950 no
C33 H33 0.950 no
C34 H34 0.950 no
C35 H35 0.950 no
C37 H37 0.950 no
C38 H38 0.950 no
C39 H39 0.950 no
C40 H40 0.950 no
C41 H41 0.950 no
C45 H45 0.950 no
C48 H48 0.950 no
C49 H49 0.950 no
C51 H51 0.950 no
C52 H52 0.950 no
C54 H54 0.950 no
C55 H55 0.950 no
C56 H56 0.950 no
C57 H57 0.950 no
C58 H58 0.950 no
C60 H60 0.950 no
C61 H61 0.950 no
C62 H62 0.950 no
C63 H63 0.950 no
C64 H64 0.950 no
C66 H66 0.950 no
C67 H67 0.950 no
C69 H69 0.950 no
C70 H70 0.950 no
C72 H72 0.950 no
C73 H73 0.950 no
C74 H74 0.950 no
C75 H75 0.950 no
C76 H76 0.950 no
C78 H78 0.950 no
C79 H79 0.950 no
C80 H80 0.950 no
C81 H81 0.950 no
C82 H82 0.950 no
C83 H83 1.000 no

loop_
_geom_contact_atom_site_label_1
_geom_contact_atom_site_label_2
_geom_contact_distance
_geom_contact_publ_flag
_geom_contact_site_symmetry_2
N1 C24 3.089(8) no .
N1 C29 3.122(8) no .
N2 C6 3.071(6) no .
N2 C7 3.070(6) no .
N3 C2 2.795(8) no .
N3 C25 2.875(8) no .
N6 C65 3.067(6) no .
N6 C66 3.129(7) no .
N7 C47 3.087(8) no .
N7 C48 3.167(9) no .
N8 C43 2.782(6) no .
N8 C70 2.989(8) no .
C1 C4 2.731(6) no .
C1 C29 3.127(8) no .
C2 C7 3.085(8) no .
C3 C5 2.866(8) no .
C4 C11 3.058(8) no .
C6 C9 2.828(8) no .
C7 C10 2.785(7) no .
C8 C11 2.780(8) no .
C8 C12 2.963(8) no .
C8 C13 3.070(8) no .
C9 C13 2.854(8) no .
C9 C23 2.934(6) no .
C10 C12 3.593(9) no .
C10 C18 3.057(8) no .
C10 C23 3.242(7) no .
C12 C15 2.813(8) no .
C12 C19 2.990(7) no .
C13 C16 2.773(9) no .
C14 C17 2.788(7) no .
C17 C18 3.031(8) no .
C17 C19 3.090(8) no .
C18 C21 2.819(6) no .
C19 C22 2.778(9) no .
C20 C23 2.792(8) no .
C24 C27 2.838(8) no .
C25 C28 2.783(7) no .
C26 C29 2.794(8) no .
C26 C36 2.968(9) no .
C26 C37 3.070(9) no .
C27 C35 2.929(6) no .
C27 C37 2.898(8) no .
C28 C30 3.013(9) no .
C28 C35 3.156(8) no .
C30 C33 2.817(7) no .
C30 C41 2.990(8) no .
C31 C34 2.789(9) no .
C31 C36 2.994(7) no .
C31 C41 3.089(8) no .
C32 C35 2.778(9) no .
C36 C39 2.811(9) no .
C37 C40 2.775(11) no .
C38 C41 2.787(8) no .
C42 C45 2.756(8) no .
C42 C66 3.142(8) no .
C43 C48 3.158(9) no .
C44 C46 2.872(8) no .
C45 C52 2.986(8) no .
C47 C50 2.864(8) no .
C48 C51 2.778(8) no .
C49 C52 2.785(7) no .
C49 C53 2.853(8) no .
C49 C58 3.171(7) no .
C50 C54 3.557(8) no .
C50 C58 3.045(7) no .
C50 C60 3.010(9) no .
C51 C59 3.043(9) no .
C51 C60 3.082(10) no .
C53 C56 2.804(6) no .
C53 C64 2.879(8) no .
C54 C57 2.790(8) no .
C54 C59 3.001(6) no .
C54 C64 3.125(8) no .
C55 C58 2.772(8) no .
C58 C59 3.597(7) no .
C59 C62 2.814(9) no .
C60 C63 2.781(9) no .
C61 C64 2.772(7) no .
C65 C68 2.833(8) no .
C66 C69 2.791(6) no .
C67 C70 2.801(8) no .
C67 C71 2.938(8) no .
C67 C72 3.043(9) no .
C68 C72 3.026(9) no .
C68 C82 3.021(6) no .
C69 C77 2.914(8) no .
C69 C82 3.141(7) no .
C71 C74 2.824(9) no .
C71 C78 2.995(6) no .
C72 C75 2.764(9) no .
C73 C76 2.769(7) no .
C76 C77 2.894(8) no .
C76 C78 3.154(7) no .
C77 C80 2.797(6) no .
C78 C81 2.795(8) no .
C79 C82 2.790(8) no .
Cl2 N3 3.568(5) no .
Cl2 N8 3.361(6) no .
Cl2 C45 3.332(6) no .
Cl3 C24 3.397(5) no 2_565
Cl3 C29 3.446(5) no 2_565
S1 N6 3.198(6) no 2_555
S1 C66 3.585(6) no 2_555
S2 N2 3.234(6) no 2_555
S2 C66 3.565(6) no 2_655
N2 S2 3.234(6) no 2_555
N2 N6 3.151(7) no 2_555
N3 Cl2 3.568(5) no .
N3 C83 3.206(9) no .
N6 S1 3.198(6) no 2_555
N6 N2 3.151(7) no 2_555
N7 C14 3.276(7) no 2_555
N7 C25 3.500(7) no .
N8 Cl2 3.361(6) no .
C10 C72 3.495(8) no .
C13 C73 3.346(8) no .
C14 N7 3.276(7) no 2_555
C15 C35 3.537(8) no 2_555
C16 C76 3.367(8) no 1_455
C17 C82 3.571(7) no 1_455
C24 Cl3 3.397(5) no 2_565
C25 N7 3.500(7) no .
C28 C60 3.592(8) no 1_455
C29 Cl3 3.446(5) no 2_565
C35 C15 3.537(8) no 2_555
C37 C61 3.410(8) no 1_455
C40 C64 3.500(9) no .
C41 C58 3.566(8) no .
C45 Cl2 3.332(6) no .
C49 C74 3.483(8) no 2_655
C55 C75 3.599(7) no 1_556
C56 C75 3.567(8) no 1_556
C58 C41 3.566(8) no .
C60 C28 3.592(8) no 1_655
C61 C37 3.410(8) no 1_655
C62 C69 3.550(8) no 2_665
C64 C40 3.500(9) no .
C66 S1 3.585(6) no 2_555
C66 S2 3.565(6) no 2_655
C69 C62 3.550(8) no 2_665
C72 C10 3.495(8) no .
C73 C13 3.346(8) no .
C74 C49 3.483(8) no 2_655
C75 C55 3.599(7) no 1_554
C75 C56 3.567(8) no 1_554
C76 C16 3.367(8) no 1_655
C82 C17 3.571(7) no 1_655
C83 N3 3.206(9) no .
N1 H29 2.6120 no .
N2 H7 2.6152 no .
N3 H25 2.6245 no .
N4 H8 2.6147 no .
N4 H10 2.6550 no .
N4 H13 2.6192 no .
N4 H17 2.6872 no .
N4 H19 2.6496 no .
N4 H23 2.6149 no .
N5 H26 2.6359 no .
N5 H28 2.6575 no .
N5 H31 2.6560 no .
N5 H35 2.6288 no .
N5 H37 2.6233 no .
N5 H41 2.6592 no .
N6 H66 2.7273 no .
N7 H48 2.7353 no .
N8 H70 2.7559 no .
N9 H49 2.6196 no .
N9 H51 2.6602 no .
N9 H54 2.6408 no .
N9 H58 2.6383 no .
N9 H60 2.6635 no .
N9 H64 2.6075 no .
N10 H67 2.6478 no .
N10 H69 2.6262 no .
N10 H72 2.6575 no .
N10 H76 2.6144 no .
N10 H78 2.6292 no .
N10 H82 2.6479 no .
C1 H29 2.8668 no .
C2 H4 3.2369 no .
C2 H7 2.8326 no .
C3 H7 2.6865 no .
C3 H11 2.6916 no .
C4 H11 2.8200 no .
C5 H4 3.1935 no .
C5 H25 2.6407 no .
C5 H29 2.7031 no .
C6 H4 2.6383 no .
C6 H8 3.2821 no .
C6 H10 3.2970 no .
C7 H11 3.2753 no .
C7 H13 3.5378 no .
C8 H10 3.2765 no .
C8 H13 2.7891 no .
C8 H23 3.4673 no .
C9 H7 3.2678 no .
C9 H11 3.2746 no .
C9 H13 2.5724 no .
C9 H23 2.6491 no .
C10 H8 3.2747 no .
C10 H13 3.3001 no .
C10 H23 2.9116 no .
C11 H4 2.7704 no .
C11 H7 3.2759 no .
C12 H8 2.8047 no .
C12 H14 3.2859 no .
C12 H16 3.2806 no .
C12 H19 2.7345 no .
C13 H8 2.9941 no .
C13 H15 3.2682 no .
C13 H17 3.2826 no .
C14 H16 3.2566 no .
C15 H13 3.2627 no .
C15 H17 3.2720 no .
C16 H14 3.2598 no .
C17 H13 3.2815 no .
C17 H15 3.2726 no .
C17 H19 2.7376 no .
C18 H10 2.8516 no .
C18 H17 2.7876 no .
C18 H20 3.2969 no .
C18 H22 3.2772 no .
C19 H17 2.7213 no .
C19 H21 3.2796 no .
C19 H23 3.2688 no .
C20 H22 3.2744 no .
C21 H19 3.2740 no .
C21 H23 3.2731 no .
C22 H20 3.2773 no .
C23 H10 3.0194 no .
C23 H19 3.2671 no .
C23 H21 3.2760 no .
C24 H26 3.2957 no .
C24 H28 3.2885 no .
C25 H29 3.2728 no .
C26 H28 3.2852 no .
C26 H35 3.5069 no .
C26 H37 2.7624 no .
C27 H25 3.2825 no .
C27 H29 3.2847 no .
C27 H35 2.6495 no .
C27 H37 2.6208 no .
C28 H26 3.2848 no .
C28 H35 2.8182 no .
C28 H37 3.4782 no .
C29 H25 3.2708 no .
C30 H28 2.7939 no .
C30 H32 3.2821 no .
C30 H34 3.2880 no .
C30 H41 2.7403 no .
C31 H33 3.2790 no .
C31 H35 3.2804 no .
C31 H41 2.7420 no .
C32 H34 3.2625 no .
C33 H31 3.2774 no .
C33 H35 3.2682 no .
C34 H32 3.2599 no .
C35 H28 2.9146 no .
C35 H31 3.2808 no .
C35 H33 3.2733 no .
C36 H26 2.7672 no .
C36 H31 2.7588 no .
C36 H38 3.2862 no .
C36 H40 3.2750 no .
C37 H26 2.8981 no .
C37 H39 3.2701 no .
C37 H41 3.2831 no .
C38 H40 3.2402 no .
C39 H37 3.2630 no .
C39 H41 3.2896 no .
C40 H38 3.2447 no .
C41 H31 2.7870 no .
C41 H37 3.2813 no .
C41 H39 3.2907 no .
C42 H66 2.9237 no .
C43 H45 3.2349 no .
C43 H48 2.9431 no .
C44 H48 2.7042 no .
C44 H52 2.6599 no .
C45 H52 2.7560 no .
C46 H45 3.2364 no .
C46 H66 2.6810 no .
C46 H70 2.6613 no .
C47 H45 2.5810 no .
C47 H49 3.2912 no .
C47 H51 3.2971 no .
C48 H52 3.2636 no .
C49 H51 3.2736 no .
C49 H58 3.0660 no .
C50 H48 3.3005 no .
C50 H52 3.2900 no .
C50 H58 2.8878 no .
C50 H60 2.7421 no .
C51 H49 3.2732 no .
C51 H60 2.6300 no .
C52 H45 2.7312 no .
C52 H48 3.2636 no .
C53 H49 2.5454 no .
C53 H55 3.2708 no .
C53 H57 3.2643 no .
C53 H64 2.5862 no .
C54 H49 3.2643 no .
C54 H56 3.2867 no .
C54 H58 3.2777 no .
C54 H64 2.8357 no .
C55 H57 3.2538 no .
C56 H54 3.2853 no .
C56 H58 3.2759 no .
C57 H55 3.2517 no .
C58 H49 2.8264 no .
C58 H54 3.2789 no .
C58 H56 3.2803 no .
C58 H64 3.3246 no .
C59 H51 2.7982 no .
C59 H54 2.8236 no .
C59 H61 3.2905 no .
C59 H63 3.2762 no .
C60 H51 2.6901 no .
C60 H62 3.2842 no .
C60 H64 3.2619 no .
C61 H63 3.2621 no .
C62 H60 3.2808 no .
C62 H64 3.2548 no .
C63 H61 3.2610 no .
C64 H54 2.9945 no .
C64 H60 3.2642 no .
C64 H62 3.2607 no .
C65 H67 3.3004 no .
C65 H69 3.2851 no .
C66 H70 3.2761 no .
C67 H69 3.2898 no .
C67 H72 2.7039 no .
C68 H66 3.2906 no .
C68 H70 3.2861 no .
C68 H72 2.7955 no .
C68 H82 2.8148 no .
C69 H67 3.2912 no .
C69 H82 2.9237 no .
C70 H66 3.2752 no .
C71 H67 2.6693 no .
C71 H73 3.2830 no .
C71 H75 3.2897 no .
C71 H78 2.8168 no .
C72 H67 2.6512 no .
C72 H74 3.2726 no .
C72 H76 3.2586 no .
C73 H75 3.2425 no .
C74 H72 3.2644 no .
C74 H76 3.2653 no .
C75 H73 3.2428 no .
C76 H72 3.2585 no .
C76 H74 3.2729 no .
C76 H78 3.0380 no .
C77 H69 2.6214 no .
C77 H76 2.6150 no .
C77 H79 3.2759 no .
C77 H81 3.2822 no .
C78 H69 3.4669 no .
C78 H76 2.8784 no .
C78 H80 3.2670 no .
C78 H82 3.2828 no .
C79 H81 3.2723 no .
C80 H78 3.2670 no .
C80 H82 3.2818 no .
C81 H79 3.2711 no .
C82 H69 2.7878 no .
C82 H76 3.3572 no .
C82 H78 3.2812 no .
C82 H80 3.2825 no .
H4 H11 2.3613 no .
H7 H8 2.3107 no .
H8 H13 2.9731 no .
H10 H11 2.3264 no .
H10 H23 2.8935 no .
H13 H14 2.3315 no .
H14 H15 2.3395 no .
H15 H16 2.3415 no .
H16 H17 2.3236 no .
H17 H19 2.5543 no .
H19 H20 2.3423 no .
H20 H21 2.3570 no .
H21 H22 2.3515 no .
H22 H23 2.3229 no .
H25 H26 2.3253 no .
H26 H37 2.8364 no .
H28 H29 2.3286 no .
H28 H35 2.7906 no .
H31 H32 2.3287 no .
H31 H41 2.6433 no .
H32 H33 2.3471 no .
H33 H34 2.3402 no .
H34 H35 2.3343 no .
H37 H38 2.3435 no .
H38 H39 2.3143 no .
H39 H40 2.3463 no .
H40 H41 2.3434 no .
H45 H52 2.3910 no .
H48 H49 2.3256 no .
H49 H58 2.9532 no .
H51 H52 2.3217 no .
H51 H60 2.3819 no .
H54 H55 2.3414 no .
H54 H64 2.9544 no .
H55 H56 2.3371 no .
H56 H57 2.3488 no .
H57 H58 2.3347 no .
H60 H61 2.3476 no .
H61 H62 2.3509 no .
H62 H63 2.3387 no .
H63 H64 2.3179 no .
H66 H67 2.3424 no .
H67 H72 2.5010 no .
H69 H70 2.3302 no .
H69 H82 2.7881 no .
H72 H73 2.3279 no .
H73 H74 2.3399 no .
H74 H75 2.3310 no .
H75 H76 2.3328 no .
H76 H78 3.0097 no .
H78 H79 2.3342 no .
H79 H80 2.3346 no .
H80 H81 2.3518 no .
H81 H82 2.3544 no .
Cl1 H25 3.3916 no .
Cl1 H37 3.2544 no .
Cl1 H38 3.4061 no .
Cl1 H45 2.8386 no 2_665
Cl1 H52 3.3497 no .
Cl2 H4 3.4417 no .
Cl2 H25 3.5030 no .
Cl2 H45 3.4619 no .
Cl2 H51 3.2582 no 2_665
Cl2 H52 3.3416 no .
Cl2 H52 3.1198 no 2_665
Cl2 H70 3.5670 no .
Cl3 H37 3.4879 no 2_565
Cl3 H60 3.1600 no 2_665
Cl3 H83 3.0263 no 2_565
S1 H66 3.2321 no 2_555
S1 H72 3.4396 no 2_555
S2 H7 3.3843 no 2_555
S2 H13 3.5441 no 2_555
S2 H14 3.4276 no 2_555
S2 H66 2.9471 no 2_655
N1 H13 3.3498 no 2_555
N1 H72 3.3495 no 2_555
N1 H73 3.0828 no 2_555
N3 H83 2.3129 no .
N4 H82 3.0566 no 1_455
N5 H58 3.0350 no .
N6 H66 3.2834 no 2_655
N7 H14 2.7689 no 2_555
N7 H25 3.0890 no .
N7 H66 3.0940 no 2_655
N7 H67 3.3182 no 2_655
N8 H7 2.8804 no 1_655
N9 H28 3.2446 no 1_655
N10 H10 3.0629 no .
C4 H83 3.1109 no .
C5 H83 3.2119 no .
C6 H38 3.1650 no 2_565
C7 H38 3.1554 no 2_565
C7 H39 3.4660 no 2_565
C8 H39 3.0824 no 2_565
C8 H82 3.5235 no 1_455
C9 H39 3.5676 no 2_565
C9 H72 3.4433 no .
C10 H62 3.1714 no 2_665
C10 H72 2.8547 no .
C11 H61 3.5308 no 2_665
C11 H62 3.5990 no 2_665
C11 H72 3.3749 no .
C12 H82 3.3098 no 1_455
C13 H73 2.8123 no .
C14 H35 3.0186 no 2_555
C14 H73 3.2131 no .
C15 H35 2.7067 no 2_555
C15 H48 3.4827 no 2_555
C15 H49 3.4427 no 2_555
C15 H57 3.5991 no 2_555
C15 H58 3.3744 no 2_555
C16 H33 3.0515 no 1_554
C16 H35 3.3510 no 2_555
C16 H57 3.4542 no 2_555
C16 H76 3.0302 no 1_455
C17 H33 3.1424 no 1_554
C17 H76 3.3237 no 1_455
C17 H82 3.1643 no 1_455
C18 H78 3.1631 no .
C18 H81 3.4123 no 1_455
C18 H82 3.2457 no 1_455
C19 H78 2.8631 no .
C20 H41 3.5128 no 1_554
C20 H78 2.9343 no .
C20 H79 3.2987 no .
C21 H22 3.5405 no 2_564
C21 H78 3.2353 no .
C21 H79 3.0488 no .
C21 H80 3.1516 no 2_664
C21 H81 3.4438 no 1_455
C21 H81 3.3572 no 2_664
C22 H62 3.4674 no 2_665
C22 H78 3.4433 no .
C22 H80 3.1366 no 2_664
C22 H81 2.9274 no 1_455
C23 H62 3.2190 no 2_665
C23 H78 3.4117 no .
C23 H81 2.9045 no 1_455
C23 H82 3.3383 no 1_455
C24 H14 2.9115 no 2_555
C24 H83 3.3434 no .
C25 H14 2.8465 no 2_555
C25 H83 3.0378 no .
C26 H14 3.0738 no 2_555
C26 H15 3.5061 no 2_555
C27 H14 3.4032 no 2_555
C27 H60 3.5131 no 1_455
C28 H14 3.4066 no 2_555
C28 H60 3.0019 no 1_455
C28 H73 3.3227 no 2_555
C28 H74 3.3972 no 2_555
C29 H14 3.1620 no 2_555
C29 H73 2.9823 no 2_555
C30 H54 3.2450 no 1_455
C30 H57 3.4871 no .
C30 H58 3.1442 no .
C31 H54 2.9224 no 1_455
C32 H17 3.4476 no 1_556
C32 H54 2.8020 no 1_455
C32 H55 3.4820 no 1_455
C33 H16 3.3426 no 1_556
C33 H17 3.2126 no 1_556
C33 H54 2.9758 no 1_455
C33 H55 3.0404 no 1_455
C33 H57 3.4144 no .
C33 H76 3.5935 no 1_456
C34 H54 3.2324 no 1_455
C34 H56 3.4751 no 2_556
C34 H57 2.8542 no .
C34 H74 3.0411 no 2_555
C35 H15 3.3761 no 2_555
C35 H54 3.3574 no 1_455
C35 H57 2.8891 no .
C35 H58 3.1925 no .
C35 H74 3.0084 no 2_555
C36 H58 3.2772 no .
C36 H61 3.5063 no 1_455
C37 H61 2.8369 no 1_455
C38 H23 3.5700 no 2_565
C38 H61 3.3340 no 1_455
C39 H23 2.9500 no 2_565
C39 H70 3.3219 no 2_665
C40 H23 3.0434 no 2_565
C40 H64 3.2383 no .
C40 H81 3.5773 no 2_665
C41 H58 3.0614 no .
C41 H64 3.4868 no .
C42 H66 3.4906 no 2_655
C43 H25 3.0971 no .
C43 H66 3.4064 no 2_655
C44 H25 3.1363 no .
C46 H7 3.0219 no 1_655
C47 H25 3.1227 no .
C47 H26 3.3837 no .
C47 H29 3.3752 no 1_655
C48 H15 3.2086 no 2_555
C48 H26 3.5870 no .
C48 H29 3.0924 no 1_655
C49 H15 2.9465 no 2_555
C49 H26 3.5373 no .
C49 H28 3.3313 no 1_655
C49 H29 3.2110 no 1_655
C49 H74 3.4670 no 2_655
C50 H26 3.2124 no .
C50 H28 3.2238 no 1_655
C51 H26 2.9083 no .
C52 H25 3.2622 no .
C52 H26 3.0018 no .
C53 H41 3.5724 no .
C54 H74 3.1537 no 2_655
C54 H75 3.3085 no 2_655
C55 H20 3.5423 no 1_556
C55 H75 3.0748 no 1_556
C55 H75 2.9085 no 2_655
C55 H76 3.4311 no 1_556
C56 H19 3.4325 no 1_556
C56 H20 3.0598 no 1_556
C56 H34 3.5399 no 2_556
C56 H75 3.1141 no 1_556
C56 H75 3.0450 no 2_655
C57 H15 3.3108 no 2_555
C57 H16 3.1452 no 2_555
C57 H20 2.9196 no 1_556
C57 H41 3.5955 no .
C57 H75 3.5596 no 2_655
C58 H15 2.9258 no 2_555
C58 H20 3.3126 no 1_556
C58 H41 2.9723 no .
C59 H28 3.4341 no 1_655
C60 H28 3.1545 no 1_655
C60 H37 3.5974 no 1_655
C61 H31 3.5248 no 1_655
C61 H37 3.2096 no 1_655
C61 H69 3.3880 no 2_665
C62 H10 3.5033 no 2_665
C62 H31 3.3317 no 1_655
C62 H69 2.7606 no 2_665
C63 H31 3.4696 no 1_655
C63 H40 3.4128 no .
C63 H69 3.0248 no 2_665
C63 H79 3.3758 no 1_556
C63 H80 3.2976 no 1_556
C64 H40 3.0182 no .
C64 H79 3.4130 no 1_556
C65 H7 2.9933 no 1_655
C65 H8 3.2783 no 1_655
C65 H11 3.3669 no .
C66 H7 3.3003 no 1_655
C66 H8 3.0911 no 1_655
C67 H8 3.0004 no 1_655
C68 H8 3.1394 no 1_655
C68 H10 3.2026 no .
C68 H11 3.4021 no .
C69 H8 3.3081 no 1_655
C69 H10 3.3522 no .
C69 H11 3.0393 no .
C69 H39 3.0199 no 2_665
C69 H62 3.4316 no 2_665
C70 H7 3.5938 no 1_655
C70 H8 3.3437 no 1_655
C70 H11 3.0533 no .
C70 H39 2.9230 no 2_665
C71 H10 3.3282 no .
C72 H10 3.1144 no .
C72 H13 3.3337 no .
C72 H48 3.5675 no 2_655
C73 H13 3.0583 no .
C73 H29 3.3268 no 2_555
C73 H48 3.5153 no 2_655
C73 H49 3.1644 no 2_655
C74 H28 3.4631 no 2_555
C74 H34 3.5377 no 2_555
C74 H49 2.7052 no 2_655
C74 H56 3.4270 no 1_554
C75 H16 3.2727 no 1_655
C75 H49 3.0565 no 2_655
C75 H55 2.9625 no 1_554
C75 H56 2.9171 no 1_554
C76 H16 2.9143 no 1_655
C76 H55 3.0338 no 1_554
C77 H63 3.5041 no 2_665
C78 H62 3.5607 no 2_665
C78 H63 3.1697 no 2_665
C79 H32 3.2893 no 1_654
C79 H63 3.4086 no 1_554
C79 H63 2.9283 no 2_665
C79 H80 3.2388 no 2_664
C80 H21 3.2090 no 2_664
C80 H22 3.4645 no 2_664
C80 H32 2.7864 no 1_654
C80 H63 3.3571 no 1_554
C80 H63 2.9876 no 2_665
C80 H79 3.2533 no 2_664
C81 H17 3.5442 no 1_655
C81 H21 3.1076 no 2_664
C81 H32 2.8870 no 1_654
C81 H40 3.1435 no 2_665
C81 H63 3.3072 no 2_665
C82 H17 3.0274 no 1_655
C82 H32 3.4609 no 1_654
C82 H40 3.4481 no 2_665
C82 H63 3.5532 no 2_665
C83 H4 3.5571 no .
C83 H25 3.2344 no .
H4 Cl2 3.4417 no .
H4 C83 3.5571 no .
H4 H38 3.5719 no 2_565
H4 H61 3.1663 no 2_665
H4 H83 3.0394 no .
H7 S2 3.3843 no 2_555
H7 N8 2.8804 no 1_455
H7 C46 3.0219 no 1_455
H7 C65 2.9933 no 1_455
H7 C66 3.3003 no 1_455
H7 C70 3.5938 no 1_455
H7 H38 3.3591 no 2_565
H7 H66 3.4286 no 1_455
H8 C65 3.2783 no 1_455
H8 C66 3.0911 no 1_455
H8 C67 3.0004 no 1_455
H8 C68 3.1394 no 1_455
H8 C69 3.3081 no 1_455
H8 C70 3.3437 no 1_455
H8 H39 3.0185 no 2_565
H8 H66 3.5688 no 1_455
H8 H67 3.4099 no 1_455
H8 H82 2.9494 no 1_455
H10 N10 3.0629 no .
H10 C62 3.5033 no 2_665
H10 C68 3.2026 no .
H10 C69 3.3522 no .
H10 C71 3.3282 no .
H10 C72 3.1144 no .
H10 H62 2.6447 no 2_665
H10 H69 3.3123 no .
H10 H72 2.6405 no .
H10 H78 3.1197 no .
H11 C65 3.3669 no .
H11 C68 3.4021 no .
H11 C69 3.0393 no .
H11 C70 3.0533 no .
H11 H61 3.2037 no 2_665
H11 H62 3.4419 no 2_665
H11 H69 3.3430 no .
H11 H70 3.4054 no .
H11 H72 3.5159 no .
H13 S2 3.5441 no 2_555
H13 N1 3.3498 no 2_555
H13 C72 3.3337 no .
H13 C73 3.0583 no .
H13 H72 3.0091 no .
H13 H73 2.4866 no .
H14 S2 3.4276 no 2_555
H14 N7 2.7689 no 2_555
H14 C24 2.9115 no 2_555
H14 C25 2.8465 no 2_555
H14 C26 3.0738 no 2_555
H14 C27 3.4032 no 2_555
H14 C28 3.4066 no 2_555
H14 C29 3.1620 no 2_555
H14 H25 3.2445 no 2_555
H14 H26 3.5365 no 2_555
H14 H35 3.1746 no 2_555
H14 H73 3.2325 no .
H15 C26 3.5061 no 2_555
H15 C35 3.3761 no 2_555
H15 C48 3.2086 no 2_555
H15 C49 2.9465 no 2_555
H15 C57 3.3108 no 2_555
H15 C58 2.9258 no 2_555
H15 H26 3.4458 no 2_555
H15 H35 2.6460 no 2_555
H15 H48 3.1531 no 2_555
H15 H49 2.7340 no 2_555
H15 H57 3.2094 no 2_555
H15 H58 2.5130 no 2_555
H16 C33 3.3426 no 1_554
H16 C57 3.1452 no 2_555
H16 C75 3.2727 no 1_455
H16 C76 2.9143 no 1_455
H16 H33 2.4113 no 1_554
H16 H57 2.9079 no 2_555
H16 H75 3.1878 no 1_455
H16 H76 2.5286 no 1_455
H17 C32 3.4476 no 1_554
H17 C33 3.2126 no 1_554
H17 C81 3.5442 no 1_455
H17 C82 3.0274 no 1_455
H17 H32 3.0676 no 1_554
H17 H33 2.6136 no 1_554
H17 H76 3.0751 no 1_455
H17 H82 2.7947 no 1_455
H19 C56 3.4325 no 1_554
H19 H56 3.0427 no 1_554
H19 H78 3.2064 no .
H20 C55 3.5423 no 1_554
H20 C56 3.0598 no 1_554
H20 C57 2.9196 no 1_554
H20 C58 3.3126 no 1_554
H20 H41 2.8717 no 1_554
H20 H56 3.3588 no 1_554
H20 H57 3.1361 no 1_554
H20 H64 3.3280 no 1_554
H20 H78 3.3443 no .
H20 H79 3.3727 no .
H21 C80 3.2090 no 2_664
H21 C81 3.1076 no 2_664
H21 H22 3.1627 no 2_564
H21 H40 2.9384 no 1_554
H21 H41 3.2395 no 1_554
H21 H64 3.3924 no 1_554
H21 H79 2.9526 no .
H21 H80 2.7629 no 2_664
H21 H81 2.5603 no 2_664
H22 C21 3.5405 no 2_564
H22 C80 3.4645 no 2_664
H22 H21 3.1627 no 2_564
H22 H31 3.0841 no 2_565
H22 H62 3.3897 no 2_665
H22 H80 2.7114 no 2_664
H22 H81 3.1596 no 1_455
H22 H81 3.2210 no 2_664
H23 C38 3.5700 no 2_565
H23 C39 2.9500 no 2_565
H23 C40 3.0434 no 2_565
H23 H39 3.0083 no 2_565
H23 H40 3.1435 no 2_565
H23 H62 2.9544 no 2_665
H23 H81 3.1182 no 1_455
H23 H82 3.2453 no 1_455
H25 Cl1 3.3916 no .
H25 Cl2 3.5030 no .
H25 N7 3.0890 no .
H25 C43 3.0971 no .
H25 C44 3.1363 no .
H25 C47 3.1227 no .
H25 C52 3.2622 no .
H25 C83 3.2344 no .
H25 H14 3.2445 no 2_555
H25 H52 3.2801 no .
H25 H83 2.6735 no .
H26 C47 3.3837 no .
H26 C48 3.5870 no .
H26 C49 3.5373 no .
H26 C50 3.2124 no .
H26 C51 2.9083 no .
H26 C52 3.0018 no .
H26 H14 3.5365 no 2_555
H26 H15 3.4458 no 2_555
H26 H51 3.2257 no .
H26 H52 3.3691 no .
H26 H58 3.1741 no .
H28 N9 3.2446 no 1_455
H28 C49 3.3313 no 1_455
H28 C50 3.2238 no 1_455
H28 C59 3.4341 no 1_455
H28 C60 3.1545 no 1_455
H28 C74 3.4631 no 2_555
H28 H49 3.3512 no 1_455
H28 H54 3.2685 no 1_455
H28 H60 2.7121 no 1_455
H28 H73 3.2595 no 2_555
H28 H74 2.7691 no 2_555
H29 C47 3.3752 no 1_455
H29 C48 3.0924 no 1_455
H29 C49 3.2110 no 1_455
H29 C73 3.3268 no 2_555
H29 H48 3.3755 no 1_455
H29 H49 3.5237 no 1_455
H29 H73 2.6333 no 2_555
H31 C61 3.5248 no 1_455
H31 C62 3.3317 no 1_455
H31 C63 3.4696 no 1_455
H31 H22 3.0841 no 2_565
H31 H54 3.3528 no 1_455
H31 H80 3.4888 no 1_456
H32 C79 3.2893 no 1_456
H32 C80 2.7864 no 1_456
H32 C81 2.8870 no 1_456
H32 C82 3.4609 no 1_456
H32 H17 3.0676 no 1_556
H32 H54 3.2040 no 1_455
H32 H55 3.5679 no 1_455
H32 H76 3.5556 no 1_456
H32 H80 2.9730 no 1_456
H32 H81 3.1335 no 1_456
H33 C16 3.0515 no 1_556
H33 C17 3.1424 no 1_556
H33 H16 2.4113 no 1_556
H33 H17 2.6136 no 1_556
H33 H54 3.4599 no 1_455
H33 H55 2.8180 no 1_455
H33 H56 3.5498 no 2_556
H33 H76 2.8487 no 1_456
H34 C56 3.5399 no 2_556
H34 C74 3.5377 no 2_555
H34 H56 2.7475 no 2_556
H34 H57 3.0253 no .
H34 H57 3.4372 no 2_556
H34 H74 2.9599 no 2_555
H35 C14 3.0186 no 2_555
H35 C15 2.7067 no 2_555
H35 C16 3.3510 no 2_555
H35 H14 3.1746 no 2_555
H35 H15 2.6460 no 2_555
H35 H57 3.0781 no .
H35 H58 3.1133 no .
H35 H73 3.5899 no 2_555
H35 H74 2.9043 no 2_555
H37 Cl1 3.2544 no .
H37 Cl3 3.4879 no 2_565
H37 C60 3.5974 no 1_455
H37 C61 3.2096 no 1_455
H37 H60 3.3127 no 1_455
H37 H61 2.5839 no 1_455
H38 Cl1 3.4061 no .
H38 C6 3.1650 no 2_565
H38 C7 3.1554 no 2_565
H38 H4 3.5719 no 2_565
H38 H7 3.3591 no 2_565
H38 H61 3.4325 no 1_455
H39 C7 3.4660 no 2_565
H39 C8 3.0824 no 2_565
H39 C9 3.5676 no 2_565
H39 C69 3.0199 no 2_665
H39 C70 2.9230 no 2_665
H39 H8 3.0185 no 2_565
H39 H23 3.0083 no 2_565
H39 H69 2.9364 no 2_665
H39 H70 2.7234 no 2_665
H39 H82 3.0389 no 2_665
H40 C63 3.4128 no .
H40 C64 3.0182 no .
H40 C81 3.1435 no 2_665
H40 C82 3.4481 no 2_665
H40 H21 2.9384 no 1_556
H40 H23 3.1435 no 2_565
H40 H63 3.4284 no .
H40 H64 2.7125 no .
H40 H69 3.5626 no 2_665
H40 H81 2.8158 no 2_665
H40 H82 3.3634 no 2_665
H41 C20 3.5128 no 1_556
H41 C53 3.5724 no .
H41 C57 3.5955 no .
H41 C58 2.9723 no .
H41 H20 2.8717 no 1_556
H41 H21 3.2395 no 1_556
H41 H58 2.6229 no .
H41 H64 3.1797 no .
H45 Cl1 2.8386 no 2_665
H45 Cl2 3.4619 no .
H48 C15 3.4827 no 2_555
H48 C72 3.5675 no 2_655
H48 C73 3.5153 no 2_655
H48 H15 3.1531 no 2_555
H48 H29 3.3755 no 1_655
H48 H67 2.6956 no 2_655
H49 C15 3.4427 no 2_555
H49 C73 3.1644 no 2_655
H49 C74 2.7052 no 2_655
H49 C75 3.0565 no 2_655
H49 H15 2.7340 no 2_555
H49 H28 3.3512 no 1_655
H49 H29 3.5237 no 1_655
H49 H73 3.4868 no 2_655
H49 H74 2.7601 no 2_655
H49 H75 3.3311 no 2_655
H51 Cl2 3.2582 no 2_665
H51 H26 3.2257 no .
H52 Cl1 3.3497 no .
H52 Cl2 3.3416 no .
H52 Cl2 3.1198 no 2_665
H52 H25 3.2801 no .
H52 H26 3.3691 no .
H54 C30 3.2450 no 1_655
H54 C31 2.9224 no 1_655
H54 C32 2.8020 no 1_655
H54 C33 2.9758 no 1_655
H54 C34 3.2324 no 1_655
H54 C35 3.3574 no 1_655
H54 H28 3.2685 no 1_655
H54 H31 3.3528 no 1_655
H54 H32 3.2040 no 1_655
H54 H33 3.4599 no 1_655
H54 H74 3.0121 no 2_655
H55 C32 3.4820 no 1_655
H55 C33 3.0404 no 1_655
H55 C75 2.9625 no 1_556
H55 C76 3.0338 no 1_556
H55 H32 3.5679 no 1_655
H55 H33 2.8180 no 1_655
H55 H56 3.5887 no 2_656
H55 H75 2.4449 no 1_556
H55 H75 3.1248 no 2_655
H55 H76 2.5953 no 1_556
H56 C34 3.4751 no 2_556
H56 C74 3.4270 no 1_556
H56 C75 2.9171 no 1_556
H56 H19 3.0427 no 1_556
H56 H20 3.3588 no 1_556
H56 H33 3.5498 no 2_556
H56 H34 2.7475 no 2_556
H56 H55 3.5887 no 2_656
H56 H74 3.4716 no 1_556
H56 H75 2.5438 no 1_556
H56 H75 3.3232 no 2_655
H57 C15 3.5991 no 2_555
H57 C16 3.4542 no 2_555
H57 C30 3.4871 no .
H57 C33 3.4144 no .
H57 C34 2.8542 no .
H57 C35 2.8891 no .
H57 H15 3.2094 no 2_555
H57 H16 2.9079 no 2_555
H57 H20 3.1361 no 1_556
H57 H34 3.0253 no .
H57 H34 3.4372 no 2_556
H57 H35 3.0781 no .
H58 N5 3.0350 no .
H58 C15 3.3744 no 2_555
H58 C30 3.1442 no .
H58 C35 3.1925 no .
H58 C36 3.2772 no .
H58 C41 3.0614 no .
H58 H15 2.5130 no 2_555
H58 H26 3.1741 no .
H58 H35 3.1133 no .
H58 H41 2.6229 no .
H60 Cl3 3.1600 no 2_665
H60 C27 3.5131 no 1_655
H60 C28 3.0019 no 1_655
H60 H28 2.7121 no 1_655
H60 H37 3.3127 no 1_655
H61 C11 3.5308 no 2_665
H61 C36 3.5063 no 1_655
H61 C37 2.8369 no 1_655
H61 C38 3.3340 no 1_655
H61 H4 3.1663 no 2_665
H61 H11 3.2037 no 2_665
H61 H37 2.5839 no 1_655
H61 H38 3.4325 no 1_655
H62 C10 3.1714 no 2_665
H62 C11 3.5990 no 2_665
H62 C22 3.4674 no 2_665
H62 C23 3.2190 no 2_665
H62 C69 3.4316 no 2_665
H62 C78 3.5607 no 2_665
H62 H10 2.6447 no 2_665
H62 H11 3.4419 no 2_665
H62 H22 3.3897 no 2_665
H62 H23 2.9544 no 2_665
H62 H69 2.7400 no 2_665
H62 H78 3.4913 no 2_665
H63 C77 3.5041 no 2_665
H63 C78 3.1697 no 2_665
H63 C79 3.4086 no 1_556
H63 C79 2.9283 no 2_665
H63 C80 3.3571 no 1_556
H63 C80 2.9876 no 2_665
H63 C81 3.3072 no 2_665
H63 C82 3.5532 no 2_665
H63 H40 3.4284 no .
H63 H69 3.1636 no 2_665
H63 H79 2.8018 no 1_556
H63 H79 3.2985 no 2_665
H63 H80 2.7015 no 1_556
H63 H80 3.3693 no 2_665
H64 C40 3.2383 no .
H64 C41 3.4868 no .
H64 H20 3.3280 no 1_556
H64 H21 3.3924 no 1_556
H64 H40 2.7125 no .
H64 H41 3.1797 no .
H64 H79 2.8805 no 1_556
H66 S1 3.2321 no 2_555
H66 S2 2.9471 no 2_655
H66 N6 3.2834 no 2_655
H66 N7 3.0940 no 2_655
H66 C42 3.4906 no 2_655
H66 C43 3.4064 no 2_655
H66 H7 3.4286 no 1_655
H66 H8 3.5688 no 1_655
H67 N7 3.3182 no 2_655
H67 H8 3.4099 no 1_655
H67 H48 2.6956 no 2_655
H69 C61 3.3880 no 2_665
H69 C62 2.7606 no 2_665
H69 C63 3.0248 no 2_665
H69 H10 3.3123 no .
H69 H11 3.3430 no .
H69 H39 2.9364 no 2_665
H69 H40 3.5626 no 2_665
H69 H62 2.7400 no 2_665
H69 H63 3.1636 no 2_665
H70 Cl2 3.5670 no .
H70 C39 3.3219 no 2_665
H70 H11 3.4054 no .
H70 H39 2.7234 no 2_665
H72 S1 3.4396 no 2_555
H72 N1 3.3495 no 2_555
H72 C9 3.4433 no .
H72 C10 2.8547 no .
H72 C11 3.3749 no .
H72 H10 2.6405 no .
H72 H11 3.5159 no .
H72 H13 3.0091 no .
H73 N1 3.0828 no 2_555
H73 C13 2.8123 no .
H73 C14 3.2131 no .
H73 C28 3.3227 no 2_555
H73 C29 2.9823 no 2_555
H73 H13 2.4866 no .
H73 H14 3.2325 no .
H73 H28 3.2595 no 2_555
H73 H29 2.6333 no 2_555
H73 H35 3.5899 no 2_555
H73 H49 3.4868 no 2_655
H74 C28 3.3972 no 2_555
H74 C34 3.0411 no 2_555
H74 C35 3.0084 no 2_555
H74 C49 3.4670 no 2_655
H74 C54 3.1537 no 2_655
H74 H28 2.7691 no 2_555
H74 H34 2.9599 no 2_555
H74 H35 2.9043 no 2_555
H74 H49 2.7601 no 2_655
H74 H54 3.0121 no 2_655
H74 H56 3.4716 no 1_554
H75 C54 3.3085 no 2_655
H75 C55 3.0748 no 1_554
H75 C55 2.9085 no 2_655
H75 C56 3.1141 no 1_554
H75 C56 3.0450 no 2_655
H75 C57 3.5596 no 2_655
H75 H16 3.1878 no 1_655
H75 H49 3.3311 no 2_655
H75 H55 2.4449 no 1_554
H75 H55 3.1248 no 2_655
H75 H56 2.5438 no 1_554
H75 H56 3.3232 no 2_655
H76 C16 3.0302 no 1_655
H76 C17 3.3237 no 1_655
H76 C33 3.5935 no 1_654
H76 C55 3.4311 no 1_554
H76 H16 2.5286 no 1_655
H76 H17 3.0751 no 1_655
H76 H32 3.5556 no 1_654
H76 H33 2.8487 no 1_654
H76 H55 2.5953 no 1_554
H78 C18 3.1631 no .
H78 C19 2.8631 no .
H78 C20 2.9343 no .
H78 C21 3.2353 no .
H78 C22 3.4433 no .
H78 C23 3.4117 no .
H78 H10 3.1197 no .
H78 H19 3.2064 no .
H78 H20 3.3443 no .
H78 H62 3.4913 no 2_665
H79 C20 3.2987 no .
H79 C21 3.0488 no .
H79 C63 3.3758 no 1_554
H79 C64 3.4130 no 1_554
H79 C80 3.2533 no 2_664
H79 H20 3.3727 no .
H79 H21 2.9526 no .
H79 H63 2.8018 no 1_554
H79 H63 3.2985 no 2_665
H79 H64 2.8805 no 1_554
H79 H80 2.7797 no 2_664
H80 C21 3.1516 no 2_664
H80 C22 3.1366 no 2_664
H80 C63 3.2976 no 1_554
H80 C79 3.2388 no 2_664
H80 H21 2.7629 no 2_664
H80 H22 2.7114 no 2_664
H80 H31 3.4888 no 1_654
H80 H32 2.9730 no 1_654
H80 H63 2.7015 no 1_554
H80 H63 3.3693 no 2_665
H80 H79 2.7797 no 2_664
H81 C18 3.4123 no 1_655
H81 C21 3.4438 no 1_655
H81 C21 3.3572 no 2_664
H81 C22 2.9274 no 1_655
H81 C23 2.9045 no 1_655
H81 C40 3.5773 no 2_665
H81 H21 2.5603 no 2_664
H81 H22 3.1596 no 1_655
H81 H22 3.2210 no 2_664
H81 H23 3.1182 no 1_655
H81 H32 3.1335 no 1_654
H81 H40 2.8158 no 2_665
H82 N4 3.0566 no 1_655
H82 C8 3.5235 no 1_655
H82 C12 3.3098 no 1_655
H82 C17 3.1643 no 1_655
H82 C18 3.2457 no 1_655
H82 C23 3.3383 no 1_655
H82 H8 2.9494 no 1_655
H82 H17 2.7947 no 1_655
H82 H23 3.2453 no 1_655
H82 H39 3.0389 no 2_665
H82 H40 3.3634 no 2_665
H83 Cl3 3.0263 no 2_565
H83 N3 2.3129 no .
H83 C4 3.1109 no .
H83 C5 3.2119 no .
H83 C24 3.3434 no .
H83 C25 3.0378 no .
H83 H4 3.0394 no .
H83 H25 2.6735 no .

loop_
_geom_torsion_atom_site_label_1
_geom_torsion_atom_site_label_2
_geom_torsion_atom_site_label_3
_geom_torsion_atom_site_label_4
_geom_torsion
_geom_torsion_publ_flag
N1 S1 N2 C2 0.5(4) no
N2 S1 N1 C1 -0.3(4) no
N6 S2 N7 C43 0.1(3) no
N7 S2 N6 C42 0.3(3) no
S1 N1 C1 C2 -0.1(5) no
S1 N1 C1 C5 -176.8(4) no
S1 N2 C2 C1 -0.6(5) no
S1 N2 C2 C3 175.5(4) no
C4 N3 C5 C1 3.6(7) no
C4 N3 C5 C24 -174.9(4) no
C5 N3 C4 C3 -1.2(8) no
C9 N4 C12 C13 -29.7(6) no
C9 N4 C12 C17 148.7(4) no
C12 N4 C9 C8 -48.9(6) no
C12 N4 C9 C10 128.4(4) no
C9 N4 C18 C19 148.2(5) no
C9 N4 C18 C23 -32.8(7) no
C18 N4 C9 C8 133.3(4) no
C18 N4 C9 C10 -49.4(6) no
C12 N4 C18 C19 -29.6(7) no
C12 N4 C18 C23 149.5(4) no
C18 N4 C12 C13 148.1(4) no
C18 N4 C12 C17 -33.5(7) no
C27 N5 C30 C31 -147.1(5) no
C27 N5 C30 C35 33.5(7) no
C30 N5 C27 C26 -136.1(4) no
C30 N5 C27 C28 43.7(6) no
C27 N5 C36 C37 32.1(7) no
C27 N5 C36 C41 -146.5(4) no
C36 N5 C27 C26 43.1(6) no
C36 N5 C27 C28 -137.1(4) no
C30 N5 C36 C37 -148.8(4) no
C30 N5 C36 C41 32.7(7) no
C36 N5 C30 C31 33.8(7) no
C36 N5 C30 C35 -145.7(5) no
S2 N6 C42 C43 -0.7(5) no
S2 N6 C42 C46 -176.7(4) no
S2 N7 C43 C42 -0.6(5) no
S2 N7 C43 C44 175.9(4) no
C45 N8 C46 C42 -0.3(7) no
C45 N8 C46 C65 176.8(4) no
C46 N8 C45 C44 -0.5(8) no
C50 N9 C53 C54 124.9(5) no
C50 N9 C53 C58 -55.8(6) no
C53 N9 C50 C49 -26.8(6) no
C53 N9 C50 C51 154.4(4) no
C50 N9 C59 C60 -26.2(7) no
C50 N9 C59 C64 155.4(4) no
C59 N9 C50 C49 147.9(4) no
C59 N9 C50 C51 -30.9(7) no
C53 N9 C59 C60 148.5(4) no
C53 N9 C59 C64 -29.9(7) no
C59 N9 C53 C54 -50.1(6) no
C59 N9 C53 C58 129.2(5) no
C68 N10 C71 C72 37.4(7) no
C68 N10 C71 C76 -144.2(4) no
C71 N10 C68 C67 24.4(7) no
C71 N10 C68 C69 -153.3(4) no
C68 N10 C77 C78 -133.9(5) no
C68 N10 C77 C82 46.7(7) no
C77 N10 C68 C67 -152.4(4) no
C77 N10 C68 C69 29.9(7) no
C71 N10 C77 C78 49.3(6) no
C71 N10 C77 C82 -130.2(5) no
C77 N10 C71 C72 -145.8(4) no
C77 N10 C71 C76 32.6(6) no
N1 C1 C2 N2 0.5(6) no
N1 C1 C2 C3 -176.0(4) no
N1 C1 C5 N3 173.0(5) no
N1 C1 C5 C24 -8.6(8) no
C2 C1 C5 N3 -3.5(7) no
C2 C1 C5 C24 174.9(4) no
C5 C1 C2 N2 177.4(4) no
C5 C1 C2 C3 1.0(7) no
N2 C2 C3 C4 -174.5(5) no
N2 C2 C3 C6 7.9(8) no
C1 C2 C3 C4 1.4(7) no
C1 C2 C3 C6 -176.2(4) no
C2 C3 C4 N3 -1.4(7) no
C2 C3 C6 C7 36.3(7) no
C2 C3 C6 C11 -144.4(4) no
C4 C3 C6 C7 -141.1(5) no
C4 C3 C6 C11 38.2(7) no
C6 C3 C4 N3 176.2(4) no
N3 C5 C24 C25 -33.2(6) no
N3 C5 C24 C29 143.2(4) no
C1 C5 C24 C25 148.4(4) no
C1 C5 C24 C29 -35.3(7) no
C3 C6 C7 C8 -179.1(4) no
C3 C6 C11 C10 178.0(4) no
C7 C6 C11 C10 -2.6(7) no
C11 C6 C7 C8 1.6(7) no
C6 C7 C8 C9 2.4(7) no
C7 C8 C9 N4 171.9(4) no
C7 C8 C9 C10 -5.5(7) no
N4 C9 C10 C11 -172.9(4) no
C8 C9 C10 C11 4.4(7) no
C9 C10 C11 C6 -0.4(7) no
N4 C12 C13 C14 176.0(4) no
N4 C12 C17 C16 -178.3(4) no
C13 C12 C17 C16 0.1(7) no
C17 C12 C13 C14 -2.4(7) no
C12 C13 C14 C15 2.9(8) no
C13 C14 C15 C16 -1.1(8) no
C14 C15 C16 C17 -1.2(8) no
C15 C16 C17 C12 1.7(8) no
N4 C18 C19 C20 175.5(5) no
N4 C18 C23 C22 -176.9(4) no
C19 C18 C23 C22 2.1(8) no
C23 C18 C19 C20 -3.6(8) no
C18 C19 C20 C21 2.5(9) no
C19 C20 C21 C22 0.1(9) no
C20 C21 C22 C23 -1.5(9) no
C21 C22 C23 C18 0.4(8) no
C5 C24 C25 C26 176.0(4) no
C5 C24 C29 C28 -173.4(4) no
C25 C24 C29 C28 3.0(6) no
C29 C24 C25 C26 -0.6(6) no
C24 C25 C26 C27 -3.6(7) no
C25 C26 C27 N5 -175.0(4) no
C25 C26 C27 C28 5.2(6) no
N5 C27 C28 C29 177.4(4) no
C26 C27 C28 C29 -2.8(6) no
C27 C28 C29 C24 -1.3(7) no
N5 C30 C31 C32 -175.9(5) no
N5 C30 C35 C34 177.1(4) no
C31 C30 C35 C34 -2.3(8) no
C35 C30 C31 C32 3.6(8) no
C30 C31 C32 C33 -2.4(9) no
C31 C32 C33 C34 -0.2(9) no
C32 C33 C34 C35 1.4(9) no
C33 C34 C35 C30 -0.1(9) no
N5 C36 C37 C38 -179.2(4) no
N5 C36 C41 C40 179.9(4) no
C37 C36 C41 C40 1.4(8) no
C41 C36 C37 C38 -0.6(8) no
C36 C37 C38 C39 0.0(9) no
C37 C38 C39 C40 -0.2(9) no
C38 C39 C40 C41 1.0(9) no
C39 C40 C41 C36 -1.6(9) no
N6 C42 C43 N7 0.9(6) no
N6 C42 C43 C44 -175.9(4) no
N6 C42 C46 N8 176.1(4) no
N6 C42 C46 C65 -0.8(8) no
C43 C42 C46 N8 0.3(7) no
C43 C42 C46 C65 -176.6(4) no
C46 C42 C43 N7 177.2(4) no
C46 C42 C43 C44 0.4(7) no
N7 C43 C44 C45 -177.3(4) no
N7 C43 C44 C47 -1.3(8) no
C42 C43 C44 C45 -1.1(7) no
C42 C43 C44 C47 174.9(4) no
C43 C44 C45 N8 1.2(8) no
C43 C44 C47 C48 43.7(7) no
C43 C44 C47 C52 -134.9(5) no
C45 C44 C47 C48 -140.4(5) no
C45 C44 C47 C52 41.0(7) no
C47 C44 C45 N8 -174.9(4) no
N8 C46 C65 C66 138.2(5) no
N8 C46 C65 C70 -41.5(7) no
C42 C46 C65 C66 -45.0(7) no
C42 C46 C65 C70 135.4(5) no
C44 C47 C48 C49 178.5(4) no
C44 C47 C52 C51 -179.9(4) no
C48 C47 C52 C51 1.4(7) no
C52 C47 C48 C49 -2.8(8) no
C47 C48 C49 C50 2.6(8) no
C48 C49 C50 N9 -179.8(4) no
C48 C49 C50 C51 -0.9(7) no
N9 C50 C51 C52 178.4(4) no
C49 C50 C51 C52 -0.5(7) no
C50 C51 C52 C47 0.2(8) no
N9 C53 C54 C55 178.0(4) no
N9 C53 C58 C57 -179.2(4) no
C54 C53 C58 C57 0.1(8) no
C58 C53 C54 C55 -1.3(8) no
C53 C54 C55 C56 2.0(9) no
C54 C55 C56 C57 -1.5(9) no
C55 C56 C57 C58 0.2(9) no
C56 C57 C58 C53 0.5(9) no
N9 C59 C60 C61 -178.4(4) no
N9 C59 C64 C63 176.6(4) no
C60 C59 C64 C63 -1.9(8) no
C64 C59 C60 C61 -0.0(8) no
C59 C60 C61 C62 2.3(8) no
C60 C61 C62 C63 -2.7(8) no
C61 C62 C63 C64 0.8(8) no
C62 C63 C64 C59 1.5(8) no
C46 C65 C66 C67 -180.0(4) no
C46 C65 C70 C69 -177.2(4) no
C66 C65 C70 C69 3.1(7) no
C70 C65 C66 C67 -0.3(7) no
C65 C66 C67 C68 -2.3(8) no
C66 C67 C68 N10 -175.6(4) no
C66 C67 C68 C69 2.1(7) no
N10 C68 C69 C70 178.4(4) no
C67 C68 C69 C70 0.6(7) no
C68 C69 C70 C65 -3.3(7) no
N10 C71 C72 C73 179.5(4) no
N10 C71 C76 C75 -178.6(4) no
C72 C71 C76 C75 -0.2(7) no
C76 C71 C72 C73 1.1(7) no
C71 C72 C73 C74 -1.0(8) no
C72 C73 C74 C75 -0.1(8) no
C73 C74 C75 C76 1.1(8) no
C74 C75 C76 C71 -0.9(8) no
N10 C77 C78 C79 -176.4(4) no
N10 C77 C82 C81 178.1(4) no
C78 C77 C82 C81 -1.4(8) no
C82 C77 C78 C79 3.1(8) no
C77 C78 C79 C80 -3.1(8) no
C78 C79 C80 C81 1.5(9) no
C79 C80 C81 C82 0.2(8) no
C80 C81 C82 C77 -0.3(8) no
